data_7245543
loop_
_publ_author_name
'Sun, Xiao'
'Chen, Peiqiong'
'Liu, Yanan'
'Liu, Hou-Ting'
'Tian, Haiquan'

_publ_section_title
;
 Structural cutting and recombining in a layered sodium dysprosium
 phosphonate: key roles of flexible pyrazinyl hydrazone molecular tools
;
_journal_name_full CrystEngComm
_journal_paper_doi 10.1039/D2CE01161A
_journal_year 2022
_chemical_formula_moiety 'C128 H103 Dy6 N24 Na5 O37 P5, 2(C H4 O), 0.5(H2 O)'
_chemical_formula_sum 'C130 H112 Dy6 N24 Na5 O39.5 P5'
_chemical_formula_weight 3814.14
_space_group_crystal_system triclinic
_space_group_IT_number 2
_space_group_name_Hall '-P 1'
_space_group_name_H-M_alt 'P -1'
_atom_sites_solution_hydrogens mixed
_audit_creation_method SHELXL-2018/3
_audit_update_record
;
2022-07-07 deposited with the CCDC.	2022-09-21 downloaded from the CCDC.
;
_cell_angle_alpha 85.737(3)
_cell_angle_beta 78.930(3)
_cell_angle_gamma 83.347(3)
_cell_formula_units_Z 2
_cell_length_a 15.4587(4)
_cell_length_b 18.4285(6)
_cell_length_c 26.0855(9)
_cell_measurement_reflns_used 10635
_cell_measurement_temperature 293(2)
_cell_measurement_theta_max 69.8740
_cell_measurement_theta_min 3.5900
_cell_volume 7233.5(4)
_computing_cell_refinement 'CrysAlisPro 1.171.39.35c (Rigaku OD, 2017)'
_computing_data_collection 'CrysAlisPro 1.171.39.35c (Rigaku OD, 2017)'
_computing_data_reduction 'CrysAlisPro 1.171.39.35c (Rigaku OD, 2017)'
_computing_molecular_graphics 'SHELXL-2018/3 (Sheldrick, 2018)'
_computing_publication_material 'SHELXL-2018/3 (Sheldrick, 2018)'
_computing_structure_refinement 'SHELXL-2018/3 (Sheldrick, 2018)'
_computing_structure_solution 'SHELXL-2018/3 (Sheldrick, 2018)'
_diffrn_ambient_temperature 293(2)
_diffrn_measured_fraction_theta_full 0.998
_diffrn_measured_fraction_theta_max 0.998
_diffrn_measurement_device_type 'Xcalibur, Eos, Gemini'
_diffrn_radiation_type CuK\a
_diffrn_radiation_wavelength 1.54184
_diffrn_reflns_av_R_equivalents 0.0747
_diffrn_reflns_av_unetI/netI 0.1180
_diffrn_reflns_Laue_measured_fraction_full 0.998
_diffrn_reflns_Laue_measured_fraction_max 0.998
_diffrn_reflns_limit_h_max 18
_diffrn_reflns_limit_h_min -12
_diffrn_reflns_limit_k_max 21
_diffrn_reflns_limit_k_min -22
_diffrn_reflns_limit_l_max 31
_diffrn_reflns_limit_l_min -29
_diffrn_reflns_number 59355
_diffrn_reflns_point_group_measured_fraction_full 0.998
_diffrn_reflns_point_group_measured_fraction_max 0.998
_diffrn_reflns_theta_full 67.250
_diffrn_reflns_theta_max 67.250
_diffrn_reflns_theta_min 2.929
_diffrn_source 'fine-focus sealed X-ray tube'
_exptl_absorpt_coefficient_mu 17.648
_exptl_absorpt_correction_T_max 1.00000
_exptl_absorpt_correction_T_min 0.09721
_exptl_absorpt_correction_type multi-scan
_exptl_absorpt_process_details sadabs
_exptl_crystal_colour 'dark red'
_exptl_crystal_density_diffrn 1.751
_exptl_crystal_description block
_exptl_crystal_F_000 3722
_exptl_crystal_size_max 0.080
_exptl_crystal_size_mid 0.080
_exptl_crystal_size_min 0.070
_refine_diff_density_max 2.455
_refine_diff_density_min -1.900
_refine_diff_density_rms 0.143
_refine_ls_extinction_method none
_refine_ls_goodness_of_fit_ref 1.021
_refine_ls_hydrogen_treatment constr
_refine_ls_matrix_type full
_refine_ls_number_parameters 1888
_refine_ls_number_reflns 25878
_refine_ls_number_restraints 49
_refine_ls_restrained_S_all 1.026
_refine_ls_R_factor_all 0.1380
_refine_ls_R_factor_gt 0.0819
_refine_ls_shift/su_max 0.000
_refine_ls_shift/su_mean 0.000
_refine_ls_structure_factor_coef Fsqd
_refine_ls_weighting_details 'w=1/[\s^2^(Fo^2^)+(0.0902P)^2^+33.7580P] where P=(Fo^2^+2Fc^2^)/3'
_refine_ls_weighting_scheme calc
_refine_ls_wR_factor_gt 0.1934
_refine_ls_wR_factor_ref 0.2325
_reflns_Friedel_coverage 0.000
_reflns_number_gt 15329
_reflns_number_total 25878
_reflns_threshold_expression 'I > 2\s(I)'
_cod_data_source_file d2ce01161a2.cif
_cod_data_source_block 1
_cod_database_code 7245543
_shelx_shelxl_version_number 2018/3
_shelx_space_group_comment
;
The symmetry employed for this shelxl refinement is uniquely defined
by the following loop, which should always be used as a source of
symmetry information in preference to the above space-group names.
They are only intended as comments.
;
_shelx_estimated_absorpt_t_min 0.333
_shelx_estimated_absorpt_t_max 0.371

loop_
_space_group_symop_operation_xyz
'x, y, z'
'-x, -y, -z'

loop_
_atom_site_label
_atom_site_type_symbol
_atom_site_fract_x
_atom_site_fract_y
_atom_site_fract_z
_atom_site_U_iso_or_equiv
_atom_site_adp_type
_atom_site_occupancy
_atom_site_site_symmetry_order
_atom_site_calc_flag
_atom_site_refinement_flags_posn
_atom_site_refinement_flags_adp
_atom_site_refinement_flags_occupancy
_atom_site_disorder_assembly
_atom_site_disorder_group
O38 O 0.169(3) 0.324(2) 0.9260(14) 0.21(2) Uani 0.5 1 d D U P . .
H38A H 0.172219 0.351858 0.899905 0.319 Uiso 0.5 1 d R U P . .
Dy1 Dy -0.03536(5) 0.07493(4) 0.33834(3) 0.0450(2) Uani 1 1 d . . . . .
Dy2 Dy 0.08644(6) 0.26027(4) 0.32858(3) 0.0502(2) Uani 1 1 d . . . . .
Dy3 Dy 0.19140(5) 0.44212(4) 0.34849(3) 0.0451(2) Uani 1 1 d . . . . .
Dy4 Dy 0.33204(5) 0.48224(4) 0.20551(3) 0.0465(2) Uani 1 1 d . . . . .
Dy5 Dy 0.07076(6) 0.25409(5) 0.16996(3) 0.0522(2) Uani 1 1 d . . . . .
Dy6 Dy -0.03134(5) 0.06442(4) 0.18374(3) 0.0462(2) Uani 1 1 d . . . . .
Na1 Na -0.1337(4) -0.0718(3) 0.2868(2) 0.0610(15) Uani 1 1 d . . . . .
Na2 Na 0.3343(4) 0.5954(3) 0.3167(2) 0.0645(16) Uani 1 1 d . . . . .
Na3 Na 0.0072(5) 0.1733(4) 0.0564(2) 0.0801(19) Uani 1 1 d . . . . .
Na4 Na 0.2697(5) 0.4057(4) 0.1042(3) 0.085(2) Uani 1 1 d . . . . .
Na5 Na 0.2749(5) 0.2816(4) 0.1889(2) 0.099(3) Uani 1 1 d . U . . .
P1 P -0.0998(2) 0.20685(18) 0.27797(13) 0.0432(8) Uani 1 1 d . . . . .
P2 P 0.1462(2) 0.12666(19) 0.23429(14) 0.0455(8) Uani 1 1 d . . . . .
P3 P 0.3313(3) 0.3252(2) 0.30669(15) 0.0541(9) Uani 1 1 d . . . . .
P4 P 0.1170(2) 0.42037(18) 0.22687(13) 0.0437(8) Uani 1 1 d . . . . .
P5 P 0.1982(3) 0.2676(3) 0.06730(17) 0.0729(12) Uani 1 1 d . . . . .
O1 O 0.0484(6) 0.1290(5) 0.3876(3) 0.056(2) Uani 1 1 d . . . . .
O2 O -0.1542(6) 0.0115(5) 0.3564(4) 0.059(3) Uani 1 1 d . . . . .
O3 O -0.2835(7) -0.0564(7) 0.3309(5) 0.082(3) Uani 1 1 d . . . . .
O4 O 0.0670(6) 0.3821(5) 0.3867(3) 0.050(2) Uani 1 1 d . . . . .
O5 O 0.2869(6) 0.5029(5) 0.3812(4) 0.052(2) Uani 1 1 d . . . . .
O6 O 0.4355(7) 0.5645(6) 0.3727(5) 0.074(3) Uani 1 1 d . . . . .
O7 O 0.2235(5) 0.5315(5) 0.2811(3) 0.047(2) Uani 1 1 d . . . . .
O8 O 0.3356(6) 0.5115(5) 0.1199(4) 0.060(3) Uani 1 1 d . . . . .
O9 O 0.3811(10) 0.4838(7) 0.0194(4) 0.102(4) Uani 1 1 d . . . . .
O10 O 0.3734(6) 0.3674(5) 0.1657(4) 0.053(2) Uani 1 1 d . . . . .
O11 O 0.4117(6) 0.5580(5) 0.2371(4) 0.060(3) Uani 1 1 d . . . . .
O12 O 0.4119(8) 0.6922(6) 0.2691(5) 0.092(4) Uani 1 1 d . . . . .
O13 O -0.0008(6) -0.0015(4) 0.2661(3) 0.046(2) Uani 1 1 d . . . . .
O14 O 0.0273(7) 0.0531(5) 0.0974(3) 0.059(3) Uani 1 1 d . . . . .
O15 O 0.0604(8) 0.0929(6) -0.0049(4) 0.078(3) Uani 1 1 d . . . . .
O16 O -0.0453(6) 0.1907(4) 0.1514(3) 0.047(2) Uani 1 1 d . . . . .
O17 O -0.1261(7) -0.0211(5) 0.2022(4) 0.060(3) Uani 1 1 d . . . . .
O18 O -0.1493(9) -0.1617(6) 0.2218(4) 0.110(4) Uani 1 1 d D U . . .
O19 O -0.0888(5) 0.1288(5) 0.2581(3) 0.045(2) Uani 1 1 d . . . . .
O20 O -0.0923(6) 0.1951(5) 0.3354(4) 0.058(3) Uani 1 1 d . . . . .
O21 O -0.0275(6) 0.2514(5) 0.2504(4) 0.054(2) Uani 1 1 d . . . . .
O22 O 0.0936(6) 0.1114(5) 0.2885(3) 0.047(2) Uani 1 1 d . . . . .
O23 O 0.1722(6) 0.2045(5) 0.2290(3) 0.049(2) Uani 1 1 d . . . . .
O24 O 0.0936(5) 0.1216(5) 0.1908(3) 0.046(2) Uani 1 1 d . . . . .
O25 O 0.3416(8) 0.2657(5) 0.2714(4) 0.080(3) Uani 1 1 d . . . . .
O26 O 0.2496(6) 0.3233(5) 0.3519(4) 0.057(2) Uani 1 1 d . . . . .
O27 O 0.3227(5) 0.4041(4) 0.2828(3) 0.045(2) Uani 1 1 d . . . . .
O28 O 0.1230(6) 0.4033(5) 0.2841(4) 0.056(2) Uani 1 1 d . . . . .
O29 O 0.2037(6) 0.4398(5) 0.1935(3) 0.049(2) Uani 1 1 d . . . . .
O30 O 0.0854(6) 0.3555(5) 0.2052(4) 0.056(2) Uani 1 1 d . . . . .
O31 O 0.2143(7) 0.2767(7) 0.1228(5) 0.084(4) Uani 1 1 d . . . . .
O32 O 0.2080(9) 0.3325(7) 0.0320(5) 0.121(5) Uani 1 1 d . . . . .
O33 O 0.1054(7) 0.2396(7) 0.0787(4) 0.082(3) Uani 1 1 d . . . . .
O34 O -0.1020(9) -0.1646(6) 0.3460(4) 0.101(4) Uani 1 1 d . . . . .
H34B H -0.068381 -0.198840 0.329993 0.151 Uiso 1 1 d R U . . .
H34C H -0.075731 -0.148210 0.367823 0.151 Uiso 1 1 d R U . . .
O35 O 0.2488(8) 0.6802(6) 0.3701(4) 0.087(4) Uani 1 1 d . . . . .
H35B H 0.198235 0.688893 0.361317 0.131 Uiso 1 1 d R U . . .
H35C H 0.242546 0.663232 0.401638 0.131 Uiso 1 1 d R U . . .
O36 O -0.0513(14) 0.2685(10) 0.0021(6) 0.189(9) Uani 1 1 d . . . . .
H36C H -0.096779 0.291394 0.019949 0.283 Uiso 1 1 d R U . . .
H36D H -0.012429 0.297774 -0.008931 0.283 Uiso 1 1 d R U . . .
O37 O 0.1480(15) 0.4767(16) 0.0522(10) 0.272(14) Uani 1 1 d . . . . .
H37B H 0.140678 0.450036 0.028452 0.408 Uiso 1 1 d R U . . .
H37D H 0.165458 0.516906 0.038362 0.408 Uiso 1 1 d R U . . .
N1 N 0.1406(8) 0.2091(7) 0.4357(5) 0.060(3) Uani 1 1 d . . . . .
N2 N 0.1482(11) 0.1790(9) 0.5391(5) 0.088(5) Uani 1 1 d . . . . .
N3 N -0.0354(8) 0.0966(7) 0.4678(4) 0.063(3) Uani 1 1 d . . . . .
N4 N -0.0863(8) 0.0660(6) 0.4359(5) 0.055(3) Uani 1 1 d . . . . .
N5 N -0.0691(8) 0.3026(7) 0.4201(5) 0.063(3) Uani 1 1 d . . . . .
N6 N -0.1706(10) 0.3226(8) 0.5190(5) 0.079(4) Uani 1 1 d . . . . .
N7 N 0.0673(8) 0.4102(7) 0.4705(4) 0.057(3) Uani 1 1 d . . . . .
N8 N 0.1452(8) 0.4408(6) 0.4482(4) 0.050(3) Uani 1 1 d . . . . .
N9 N 0.0805(7) 0.5596(6) 0.3542(4) 0.050(3) Uani 1 1 d . . . . .
N10 N -0.0299(10) 0.6887(9) 0.3507(6) 0.098(6) Uani 1 1 d . . . . .
N11 N 0.1815(9) 0.6367(7) 0.2341(5) 0.069(4) Uani 1 1 d . . . . .
N12 N 0.2478(8) 0.6089(6) 0.1926(5) 0.062(3) Uani 1 1 d . . . . .
N13 N 0.4161(9) 0.2286(7) 0.1346(6) 0.072(4) Uani 1 1 d . . . . .
N14 N 0.5901(11) 0.1825(10) 0.0865(7) 0.107(6) Uani 1 1 d . . . . .
N15 N 0.5214(8) 0.3829(7) 0.1482(5) 0.062(3) Uani 1 1 d . . . . .
N16 N 0.4937(8) 0.4516(6) 0.1704(4) 0.054(3) Uani 1 1 d . . . . .
N17 N 0.0622(8) -0.0417(6) 0.3539(4) 0.052(3) Uani 1 1 d . . . . .
N18 N 0.1771(11) -0.1711(8) 0.3586(6) 0.094(5) Uani 1 1 d . . . . .
N19 N 0.1058(9) -0.0856(7) 0.2206(5) 0.064(3) Uani 1 1 d . . . . .
N20 N 0.0798(9) -0.0501(7) 0.1760(4) 0.064(3) Uani 1 1 d . . . . .
N21 N -0.0597(8) 0.3361(7) 0.1389(4) 0.056(3) Uani 1 1 d . . . . .
N22 N -0.2053(10) 0.4162(7) 0.1070(6) 0.087(5) Uani 1 1 d . . . . .
N23 N -0.1876(8) 0.1872(6) 0.1391(5) 0.056(3) Uani 1 1 d . . . . .
N24 N -0.1749(7) 0.1127(6) 0.1521(4) 0.049(3) Uani 1 1 d . . . . .
C1 C 0.1996(11) 0.2384(9) 0.4578(6) 0.074(5) Uani 1 1 d . . . . .
H1 H 0.239779 0.268062 0.437962 0.089 Uiso 1 1 calc R U . . .
C2 C 0.1994(11) 0.2239(10) 0.5098(7) 0.077(5) Uani 1 1 d . . . . .
H2 H 0.237381 0.247005 0.525297 0.093 Uiso 1 1 calc R U . . .
C3 C 0.0941(11) 0.1504(10) 0.5165(6) 0.074(5) Uani 1 1 d . . . . .
H3 H 0.055690 0.119432 0.536462 0.089 Uiso 1 1 calc R U . . .
C4 C 0.0902(10) 0.1635(8) 0.4636(6) 0.054(4) Uani 1 1 d . . . . .
C5 C 0.0295(10) 0.1276(8) 0.4378(6) 0.057(4) Uani 1 1 d . . . . .
C6 C -0.1564(11) 0.0442(10) 0.4619(6) 0.073(5) Uani 1 1 d . . . . .
H6 H -0.166045 0.051444 0.497535 0.087 Uiso 1 1 calc R U . . .
C7 C -0.2222(11) 0.0109(10) 0.4454(6) 0.072(5) Uani 1 1 d . . . . .
C8 C -0.2196(10) -0.0049(9) 0.3943(6) 0.062(4) Uani 1 1 d . . . . .
C9 C -0.2908(11) -0.0418(10) 0.3835(7) 0.074(5) Uani 1 1 d . . . . .
C10 C -0.3574(12) -0.0621(12) 0.4226(6) 0.093(6) Uani 1 1 d D . . . .
H10 H -0.400983 -0.087753 0.414532 0.111 Uiso 1 1 calc R U . . .
C11 C -0.3610(13) -0.0458(16) 0.4718(9) 0.137(11) Uani 1 1 d . . . . .
H11 H -0.408255 -0.058262 0.497529 0.165 Uiso 1 1 calc R U . . .
C12 C -0.2966(12) -0.0115(13) 0.4843(8) 0.105(7) Uani 1 1 d . . . . .
H12 H -0.299525 -0.001620 0.519037 0.127 Uiso 1 1 calc R U . . .
C13 C -0.3487(15) -0.0946(16) 0.3173(7) 0.169(13) Uani 1 1 d D . . . .
H13A H -0.323840 -0.121013 0.286599 0.253 Uiso 1 1 calc R U . . .
H13B H -0.397410 -0.060491 0.310277 0.253 Uiso 1 1 calc R U . . .
H13C H -0.369265 -0.128296 0.345623 0.253 Uiso 1 1 calc R U . . .
C14 C -0.1441(12) 0.2715(9) 0.4367(7) 0.079(5) Uani 1 1 d . . . . .
H14 H -0.161764 0.241129 0.414576 0.094 Uiso 1 1 calc R U . . .
C15 C -0.1960(11) 0.2824(10) 0.4848(7) 0.076(5) Uani 1 1 d . . . . .
H15 H -0.249373 0.261695 0.493880 0.091 Uiso 1 1 calc R U . . .
C16 C -0.0972(11) 0.3540(9) 0.5031(6) 0.069(5) Uani 1 1 d . . . . .
H16 H -0.078333 0.382720 0.525782 0.083 Uiso 1 1 calc R U . . .
C17 C -0.0479(9) 0.3457(7) 0.4541(5) 0.052(4) Uani 1 1 d . . . . .
C18 C 0.0346(9) 0.3816(7) 0.4352(6) 0.050(3) Uani 1 1 d . . . . .
C19 C 0.1841(10) 0.4621(7) 0.4821(6) 0.056(4) Uani 1 1 d . . . . .
H19 H 0.156599 0.454670 0.516822 0.067 Uiso 1 1 calc R U . . .
C20 C 0.2643(11) 0.4959(9) 0.4740(6) 0.066(4) Uani 1 1 d . . . . .
C21 C 0.2944(12) 0.5127(11) 0.5200(7) 0.091(6) Uani 1 1 d . . . . .
H21 H 0.261987 0.501899 0.553048 0.109 Uiso 1 1 calc R U . . .
C22 C 0.3724(13) 0.5453(12) 0.5148(8) 0.100(7) Uani 1 1 d . . . . .
H22 H 0.392651 0.555058 0.544690 0.120 Uiso 1 1 calc R U . . .
C23 C 0.4201(12) 0.5633(10) 0.4669(8) 0.081(5) Uani 1 1 d . . . . .
H23 H 0.471951 0.585440 0.464474 0.097 Uiso 1 1 calc R U . . .
C24 C 0.3921(11) 0.5491(9) 0.4218(7) 0.068(4) Uani 1 1 d . . . . .
C25 C 0.3131(10) 0.5146(8) 0.4239(6) 0.061(4) Uani 1 1 d . . . . .
C26 C 0.5137(13) 0.5973(11) 0.3673(9) 0.111(7) Uani 1 1 d . . . . .
H26A H 0.502894 0.640552 0.386924 0.167 Uiso 1 1 calc R U . . .
H26B H 0.534204 0.610372 0.331017 0.167 Uiso 1 1 calc R U . . .
H26C H 0.557887 0.563757 0.380139 0.167 Uiso 1 1 calc R U . . .
C27 C 0.0092(11) 0.5747(9) 0.3908(7) 0.074(5) Uani 1 1 d . . . . .
H27 H -0.003972 0.540613 0.418491 0.089 Uiso 1 1 calc R U . . .
C28 C -0.0444(13) 0.6369(11) 0.3893(8) 0.096(6) Uani 1 1 d . . . . .
H28 H -0.093437 0.644458 0.415964 0.115 Uiso 1 1 calc R U . . .
C29 C 0.0384(12) 0.6725(9) 0.3160(7) 0.075(5) Uani 1 1 d . . . . .
H29 H 0.050539 0.707045 0.288474 0.089 Uiso 1 1 calc R U . . .
C30 C 0.0967(9) 0.6094(8) 0.3146(6) 0.054(4) Uani 1 1 d . . . . .
C31 C 0.1730(9) 0.5923(7) 0.2732(6) 0.049(3) Uani 1 1 d . . . . .
C32 C 0.2539(12) 0.6504(8) 0.1516(7) 0.083(6) Uani 1 1 d . . . . .
H32 H 0.226374 0.697627 0.156366 0.100 Uiso 1 1 calc R U . . .
C33 C 0.2960(12) 0.6364(10) 0.0996(6) 0.084(6) Uani 1 1 d . . . . .
C34 C 0.3309(11) 0.5678(9) 0.0861(7) 0.069(4) Uani 1 1 d . . . . .
C35 C 0.3551(13) 0.5564(12) 0.0309(7) 0.088(6) Uani 1 1 d . . . . .
C36 C 0.3538(17) 0.6127(14) -0.0049(8) 0.131(9) Uani 1 1 d . . . . .
H36A H 0.376046 0.604753 -0.039998 0.158 Uiso 1 1 calc R U . . .
C37 C 0.319(2) 0.6826(13) 0.0102(9) 0.172(14) Uani 1 1 d . . . . .
H37A H 0.314130 0.721078 -0.014612 0.206 Uiso 1 1 calc R U . . .
C38 C 0.2934(19) 0.6933(12) 0.0628(8) 0.154(12) Uani 1 1 d . . . . .
H38 H 0.273591 0.740284 0.073696 0.185 Uiso 1 1 calc R U . . .
C39 C 0.4062(17) 0.4683(14) -0.0336(8) 0.152(11) Uani 1 1 d . . . . .
H39A H 0.357109 0.451868 -0.045501 0.228 Uiso 1 1 calc R U . . .
H39B H 0.455086 0.430646 -0.037702 0.228 Uiso 1 1 calc R U . . .
H39C H 0.423583 0.511639 -0.053771 0.228 Uiso 1 1 calc R U . . .
C40 C 0.4404(15) 0.1611(9) 0.1147(8) 0.094(6) Uani 1 1 d . . . . .
H40 H 0.398268 0.128407 0.116589 0.113 Uiso 1 1 calc R U . . .
C41 C 0.5261(15) 0.1417(11) 0.0923(9) 0.097(7) Uani 1 1 d . . . . .
H41 H 0.539846 0.094934 0.079968 0.116 Uiso 1 1 calc R U . . .
C42 C 0.5660(12) 0.2462(10) 0.1073(8) 0.093(6) Uani 1 1 d . . . . .
H42 H 0.609674 0.277212 0.106597 0.111 Uiso 1 1 calc R U . . .
C43 C 0.4787(10) 0.2708(9) 0.1304(6) 0.057(4) Uani 1 1 d . . . . .
C44 C 0.4531(11) 0.3459(8) 0.1500(5) 0.052(4) Uani 1 1 d . . . . .
C45 C 0.5610(10) 0.4913(8) 0.1673(6) 0.058(4) Uani 1 1 d . . . . .
H45 H 0.616516 0.470746 0.151364 0.070 Uiso 1 1 calc R U . . .
C46 C 0.5564(10) 0.5603(9) 0.1856(6) 0.065(4) Uani 1 1 d . . . . .
C47 C 0.4819(10) 0.5925(9) 0.2193(7) 0.068(4) Uani 1 1 d . . . . .
C48 C 0.4848(11) 0.6649(9) 0.2350(7) 0.074(5) Uani 1 1 d . . . . .
C49 C 0.5567(14) 0.7004(12) 0.2167(10) 0.131(10) Uani 1 1 d . . . . .
H49 H 0.556761 0.748332 0.225569 0.157 Uiso 1 1 calc R U . . .
C50 C 0.6321(15) 0.6663(14) 0.1844(11) 0.162(13) Uani 1 1 d . . . . .
H50 H 0.682849 0.690361 0.174540 0.194 Uiso 1 1 calc R U . . .
C51 C 0.6305(14) 0.5991(12) 0.1677(9) 0.122(9) Uani 1 1 d . . . . .
H51 H 0.678525 0.578394 0.144279 0.146 Uiso 1 1 calc R U . . .
C52 C 0.394(2) 0.7641(14) 0.2728(15) 0.25(2) Uani 1 1 d . . . . .
H52A H 0.429857 0.780853 0.294917 0.374 Uiso 1 1 calc R U . . .
H52B H 0.332552 0.775436 0.287573 0.374 Uiso 1 1 calc R U . . .
H52C H 0.406911 0.787976 0.238653 0.374 Uiso 1 1 calc R U . . .
C53 C 0.0888(11) -0.0679(9) 0.3983(7) 0.077(5) Uani 1 1 d . . . . .
H53 H 0.069349 -0.041480 0.428113 0.093 Uiso 1 1 calc R U . . .
C54 C 0.1426(12) -0.1309(10) 0.4018(7) 0.085(6) Uani 1 1 d . . . . .
H54 H 0.156638 -0.147324 0.434102 0.102 Uiso 1 1 calc R U . . .
C55 C 0.1509(11) -0.1453(9) 0.3150(6) 0.074(5) Uani 1 1 d . . . . .
H55 H 0.171673 -0.170504 0.284707 0.089 Uiso 1 1 calc R U . . .
C56 C 0.0940(9) -0.0825(7) 0.3124(5) 0.054(4) Uani 1 1 d . . . . .
C57 C 0.0628(9) -0.0546(7) 0.2618(5) 0.052(3) Uani 1 1 d . . . . .
C58 C 0.1188(12) -0.0834(9) 0.1334(7) 0.082(5) Uani 1 1 d . . . . .
H58 H 0.151537 -0.128008 0.138819 0.099 Uiso 1 1 calc R U . . .
C59 C 0.1178(12) -0.0604(9) 0.0801(6) 0.076(5) Uani 1 1 d . . . . .
C60 C 0.0771(11) 0.0064(9) 0.0641(5) 0.064(4) Uani 1 1 d . . . . .
C61 C 0.0922(12) 0.0247(10) 0.0103(6) 0.074(5) Uani 1 1 d . . . . .
C62 C 0.1405(14) -0.0256(11) -0.0259(7) 0.106(7) Uani 1 1 d . . . . .
H62 H 0.146034 -0.013573 -0.061510 0.127 Uiso 1 1 calc R U . . .
C63 C 0.1797(16) -0.0927(11) -0.0091(7) 0.116(8) Uani 1 1 d . . . . .
H63 H 0.211747 -0.125376 -0.033008 0.139 Uiso 1 1 calc R U . . .
C64 C 0.1700(15) -0.1089(10) 0.0427(8) 0.111(8) Uani 1 1 d . . . . .
H64 H 0.197749 -0.152637 0.054613 0.133 Uiso 1 1 calc R U . . .
C65 C 0.0873(16) 0.1183(12) -0.0579(6) 0.121(8) Uani 1 1 d . . . . .
H65A H 0.150798 0.113019 -0.066884 0.182 Uiso 1 1 calc R U . . .
H65B H 0.065422 0.168854 -0.062174 0.182 Uiso 1 1 calc R U . . .
H65C H 0.063684 0.090006 -0.080491 0.182 Uiso 1 1 calc R U . . .
C66 C -0.0618(11) 0.4076(8) 0.1294(6) 0.069(4) Uani 1 1 d . . . . .
H66 H -0.013696 0.431466 0.133109 0.082 Uiso 1 1 calc R U . . .
C67 C -0.1361(13) 0.4477(9) 0.1139(8) 0.089(6) Uani 1 1 d . . . . .
H67 H -0.136634 0.498160 0.108190 0.106 Uiso 1 1 calc R U . . .
C68 C -0.1992(12) 0.3427(9) 0.1172(6) 0.074(5) Uani 1 1 d . . . . .
H68 H -0.247747 0.318542 0.114680 0.089 Uiso 1 1 calc R U . . .
C69 C -0.1252(10) 0.3004(8) 0.1314(5) 0.052(3) Uani 1 1 d . . . . .
C70 C -0.1215(10) 0.2213(7) 0.1409(5) 0.049(3) Uani 1 1 d . . . . .
C71 C -0.2418(10) 0.0802(8) 0.1487(5) 0.054(4) Uani 1 1 d . . . . .
H71 H -0.289726 0.108889 0.138399 0.065 Uiso 1 1 calc R U . . .
C72 C -0.2502(9) 0.0038(8) 0.1593(4) 0.059(4) Uani 1 1 d . . . . .
C73 C -0.1938(9) -0.0428(7) 0.1856(4) 0.059(4) Uani 1 1 d . . . . .
C74 C -0.2066(9) -0.1173(9) 0.1953(3) 0.092(5) Uani 1 1 d D U . . .
C75 C -0.2769(10) -0.1436(8) 0.1781(5) 0.079(5) Uani 1 1 d D . . . .
H75 H -0.285664 -0.192783 0.184437 0.095 Uiso 1 1 calc R U . . .
C76 C -0.3335(11) -0.0985(11) 0.1519(6) 0.089(6) Uani 1 1 d . . . . .
H76 H -0.379733 -0.116897 0.140612 0.107 Uiso 1 1 calc R U . . .
C77 C -0.3202(9) -0.0250(9) 0.1426(5) 0.076(5) Uani 1 1 d . . . . .
H77 H -0.358248 0.005863 0.125132 0.092 Uiso 1 1 calc R U . . .
C78 C -0.1577(14) -0.2341(8) 0.2321(7) 0.250(13) Uani 1 1 d D U . . .
H78A H -0.207954 -0.246452 0.219179 0.376 Uiso 1 1 calc R U . . .
H78B H -0.165995 -0.244901 0.269182 0.376 Uiso 1 1 calc R U . . .
H78C H -0.105093 -0.262170 0.215216 0.376 Uiso 1 1 calc R U . . .
C79 C -0.2032(9) 0.2538(8) 0.2677(5) 0.052(4) Uani 1 1 d . . . . .
C80 C -0.2048(11) 0.3255(8) 0.2562(6) 0.070(5) Uani 1 1 d . . . . .
H80 H -0.154877 0.348724 0.257102 0.084 Uiso 1 1 calc R U . . .
C81 C -0.2812(13) 0.3678(11) 0.2423(8) 0.096(6) Uani 1 1 d . . . . .
H81 H -0.281637 0.418130 0.235834 0.115 Uiso 1 1 calc R U . . .
C82 C -0.3512(13) 0.3349(13) 0.2388(9) 0.107(7) Uani 1 1 d . . . . .
H82 H -0.400195 0.362543 0.228954 0.128 Uiso 1 1 calc R U . . .
C83 C -0.3538(11) 0.2585(12) 0.2498(7) 0.078(5) Uani 1 1 d . . . . .
C84 C -0.4280(14) 0.2217(15) 0.2455(8) 0.102(7) Uani 1 1 d . . . . .
H84 H -0.475066 0.248748 0.233067 0.122 Uiso 1 1 calc R U . . .
C85 C -0.4339(16) 0.1516(15) 0.2582(10) 0.115(8) Uani 1 1 d . . . . .
H85 H -0.483422 0.129485 0.254609 0.138 Uiso 1 1 calc R U . . .
C86 C -0.3629(13) 0.1117(13) 0.2771(9) 0.105(7) Uani 1 1 d . . . . .
H86 H -0.366511 0.062412 0.287014 0.127 Uiso 1 1 calc R U . . .
C87 C -0.2886(11) 0.1421(10) 0.2817(7) 0.077(5) Uani 1 1 d . . . . .
H87 H -0.243598 0.113800 0.295305 0.093 Uiso 1 1 calc R U . . .
C88 C -0.2791(11) 0.2196(9) 0.2651(6) 0.067(4) Uani 1 1 d . . . . .
C89 C 0.2428(9) 0.0621(8) 0.2236(6) 0.059(4) Uani 1 1 d . . . . .
C90 C 0.2689(11) 0.0353(10) 0.1744(7) 0.082(5) Uani 1 1 d . . . . .
H90 H 0.236753 0.052414 0.148445 0.098 Uiso 1 1 calc R U . . .
C91 C 0.3444(13) -0.0183(12) 0.1617(9) 0.105(7) Uani 1 1 d . . . . .
H91 H 0.359215 -0.037302 0.128708 0.126 Uiso 1 1 calc R U . . .
C92 C 0.3917(13) -0.0397(11) 0.1981(10) 0.106(7) Uani 1 1 d . . . . .
H92 H 0.443329 -0.071093 0.189319 0.127 Uiso 1 1 calc R U . . .
C93 C 0.3671(13) -0.0168(11) 0.2500(9) 0.092(6) Uani 1 1 d . . . . .
C94 C 0.4132(15) -0.0460(14) 0.2908(11) 0.123(9) Uani 1 1 d . . . . .
H94 H 0.462712 -0.079733 0.282550 0.148 Uiso 1 1 calc R U . . .
C95 C 0.3879(18) -0.0266(16) 0.3404(12) 0.143(11) Uani 1 1 d . . . . .
H95 H 0.418851 -0.047212 0.366026 0.172 Uiso 1 1 calc R U . . .
C96 C 0.3165(16) 0.0235(15) 0.3527(9) 0.126(9) Uani 1 1 d . . . . .
H96 H 0.301117 0.038898 0.386736 0.151 Uiso 1 1 calc R U . . .
C97 C 0.2660(12) 0.0525(11) 0.3160(7) 0.088(6) Uani 1 1 d . . . . .
H97 H 0.214635 0.083586 0.326180 0.106 Uiso 1 1 calc R U . . .
C98 C 0.2924(10) 0.0349(8) 0.2637(7) 0.066(4) Uani 1 1 d . . . . .
C99 C 0.4317(12) 0.3212(10) 0.3379(7) 0.079(5) Uani 1 1 d . . . . .
C100 C 0.4725(12) 0.3848(11) 0.3341(8) 0.090(6) Uani 1 1 d . . . . .
H100 H 0.447545 0.426670 0.318017 0.108 Uiso 1 1 calc R U . . .
C101 C 0.5512(16) 0.3882(13) 0.3540(10) 0.121(9) Uani 1 1 d . . . . .
H101 H 0.578748 0.431092 0.349506 0.145 Uiso 1 1 calc R U . . .
C102 C 0.5853(16) 0.3292(16) 0.3791(10) 0.120(9) Uani 1 1 d . . . . .
H102 H 0.635610 0.331710 0.393269 0.144 Uiso 1 1 calc R U . . .
C103 C 0.5452(16) 0.2618(16) 0.3845(8) 0.109(8) Uani 1 1 d . . . . .
C104 C 0.5812(19) 0.2007(19) 0.4119(11) 0.148(11) Uani 1 1 d . . . . .
H104 H 0.632744 0.203010 0.424931 0.178 Uiso 1 1 calc R U . . .
C105 C 0.5396(18) 0.137(2) 0.4195(12) 0.155(12) Uani 1 1 d . . . . .
H105 H 0.562816 0.095970 0.437285 0.186 Uiso 1 1 calc R U . . .
C106 C 0.4609(19) 0.1360(15) 0.3993(10) 0.139(9) Uani 1 1 d . . . . .
H106 H 0.432373 0.093580 0.404622 0.167 Uiso 1 1 calc R U . . .
C107 C 0.4245(16) 0.1963(12) 0.3718(9) 0.113(7) Uani 1 1 d . . . . .
H107 H 0.372922 0.193217 0.359083 0.136 Uiso 1 1 calc R U . . .
C108 C 0.4655(11) 0.2618(10) 0.3632(7) 0.073(5) Uani 1 1 d . . . . .
C109 C 0.0338(10) 0.4969(8) 0.2222(6) 0.060(4) Uani 1 1 d . . . . .
C110 C 0.0497(12) 0.5455(9) 0.1791(8) 0.086(6) Uani 1 1 d . . . . .
H110 H 0.102982 0.540163 0.155365 0.104 Uiso 1 1 calc R U . . .
C111 C -0.0133(16) 0.6006(13) 0.1720(12) 0.141(10) Uani 1 1 d . U . . .
H111 H 0.000756 0.636163 0.145357 0.170 Uiso 1 1 calc R U . . .
C112 C -0.0907(17) 0.6066(13) 0.1997(12) 0.140(10) Uani 1 1 d . U . . .
H112 H -0.132562 0.642756 0.190003 0.168 Uiso 1 1 calc R U . . .
C113 C -0.1151(12) 0.5620(11) 0.2432(10) 0.105(7) Uani 1 1 d . . . . .
C114 C -0.2022(15) 0.5623(16) 0.2801(13) 0.151(11) Uani 1 1 d . . . . .
H114 H -0.247097 0.597166 0.272526 0.181 Uiso 1 1 calc R U . . .
C115 C -0.2239(19) 0.5159(19) 0.3251(12) 0.165(13) Uani 1 1 d . U . . .
H115 H -0.279386 0.521101 0.346664 0.198 Uiso 1 1 calc R U . . .
C116 C -0.1577(13) 0.4615(12) 0.3355(8) 0.105(7) Uani 1 1 d . U . . .
H116 H -0.168701 0.428752 0.364309 0.126 Uiso 1 1 calc R U . . .
C117 C -0.0758(11) 0.4566(10) 0.3028(7) 0.079(5) Uani 1 1 d . . . . .
H117 H -0.033209 0.420087 0.311170 0.095 Uiso 1 1 calc R U . . .
C118 C -0.0511(11) 0.5029(9) 0.2575(7) 0.071(5) Uani 1 1 d . . . . .
C119 C 0.2718(11) 0.1890(10) 0.0375(6) 0.070(5) Uani 1 1 d . . . . .
C120 C 0.2470(13) 0.1209(11) 0.0510(7) 0.085(5) Uani 1 1 d . . . . .
H120 H 0.194587 0.116151 0.074722 0.102 Uiso 1 1 calc R U . . .
C121 C 0.2968(16) 0.0568(13) 0.0307(10) 0.114(8) Uani 1 1 d . . . . .
H121 H 0.275188 0.011657 0.039957 0.136 Uiso 1 1 calc R U . . .
C122 C 0.3748(18) 0.0603(14) -0.0017(10) 0.114(8) Uani 1 1 d . . . . .
H122 H 0.407503 0.017945 -0.014779 0.137 Uiso 1 1 calc R U . . .
C123 C 0.4062(14) 0.1276(15) -0.0155(9) 0.105(7) Uani 1 1 d . . . . .
C124 C 0.4922(15) 0.1371(19) -0.0516(11) 0.146(11) Uani 1 1 d . . . . .
H124 H 0.525209 0.095774 -0.066346 0.175 Uiso 1 1 calc R U . . .
C125 C 0.524(2) 0.202(2) -0.0640(17) 0.209(18) Uani 1 1 d . . . . .
H125 H 0.580616 0.204928 -0.084011 0.251 Uiso 1 1 calc R U . . .
C126 C 0.470(2) 0.265(2) -0.0456(15) 0.24(2) Uani 1 1 d . . . . .
H126 H 0.488875 0.311181 -0.056792 0.293 Uiso 1 1 calc R U . . .
C127 C 0.3924(16) 0.2615(15) -0.0121(11) 0.157(12) Uani 1 1 d . . . . .
H127 H 0.361509 0.304646 0.000787 0.189 Uiso 1 1 calc R U . . .
C128 C 0.3560(12) 0.1962(11) 0.0040(7) 0.082(5) Uani 1 1 d . . . . .
C129 C 0.094(3) 0.346(3) 0.9643(15) 0.19(2) Uani 0.5 1 d D U P . .
H12A H 0.065393 0.304849 0.981035 0.290 Uiso 0.5 1 d R U P . .
H12B H 0.053287 0.378398 0.947681 0.290 Uiso 0.5 1 d R U P . .
H12C H 0.113740 0.371759 0.990016 0.290 Uiso 0.5 1 d R U P . .
O39 O 0.390(4) 0.335(3) 0.495(3) 0.27(2) Uani 0.5 1 d D U P . .
H39 H 0.417449 0.369184 0.499706 0.398 Uiso 0.5 1 d R U P . .
C130 C 0.435(6) 0.267(3) 0.510(4) 0.30(3) Uani 0.5 1 d D U P . .
H13D H 0.438143 0.266632 0.546611 0.449 Uiso 0.5 1 d R U P . .
H13E H 0.493448 0.262509 0.489661 0.449 Uiso 0.5 1 d R U P . .
H13F H 0.403750 0.227311 0.504327 0.449 Uiso 0.5 1 d R U P . .

loop_
_atom_site_aniso_label
_atom_site_aniso_U_11
_atom_site_aniso_U_22
_atom_site_aniso_U_33
_atom_site_aniso_U_23
_atom_site_aniso_U_13
_atom_site_aniso_U_12
O38 0.23(4) 0.33(5) 0.12(3) 0.12(3) -0.10(3) -0.15(4)
Dy1 0.0515(5) 0.0464(4) 0.0377(4) -0.0028(3) -0.0081(4) -0.0077(4)
Dy2 0.0614(5) 0.0483(5) 0.0419(4) -0.0092(4) -0.0055(4) -0.0126(4)
Dy3 0.0474(5) 0.0450(4) 0.0433(4) -0.0079(3) -0.0051(4) -0.0080(3)
Dy4 0.0486(5) 0.0455(4) 0.0440(4) -0.0056(3) -0.0006(4) -0.0100(4)
Dy5 0.0580(5) 0.0527(5) 0.0472(5) -0.0067(4) -0.0097(4) -0.0093(4)
Dy6 0.0603(5) 0.0426(4) 0.0380(4) -0.0064(3) -0.0113(4) -0.0093(4)
Na1 0.077(4) 0.062(4) 0.048(3) 0.005(3) -0.017(3) -0.022(3)
Na2 0.062(4) 0.072(4) 0.062(4) -0.023(3) 0.000(3) -0.022(3)
Na3 0.113(5) 0.072(4) 0.055(4) -0.013(3) -0.013(4) -0.006(4)
Na4 0.106(5) 0.075(4) 0.080(5) -0.002(4) -0.028(4) -0.020(4)
Na5 0.120(5) 0.090(4) 0.076(4) -0.069(3) 0.078(4) -0.083(4)
P1 0.048(2) 0.0455(19) 0.0373(17) -0.0045(14) -0.0112(15) -0.0031(15)
P2 0.045(2) 0.0442(19) 0.0461(19) -0.0054(15) -0.0056(16) -0.0043(15)
P3 0.061(2) 0.048(2) 0.051(2) -0.0070(17) -0.0063(18) 0.0004(18)
P4 0.0443(19) 0.0426(18) 0.0442(19) -0.0070(15) -0.0054(15) -0.0067(15)
P5 0.071(3) 0.083(3) 0.057(3) -0.004(2) 0.008(2) -0.009(2)
O1 0.066(6) 0.066(6) 0.037(5) -0.014(4) -0.008(5) -0.007(5)
O2 0.060(6) 0.066(6) 0.056(6) -0.001(5) -0.011(5) -0.023(5)
O3 0.058(7) 0.115(10) 0.080(8) -0.020(7) -0.015(6) -0.026(7)
O4 0.053(6) 0.060(6) 0.033(5) -0.010(4) 0.010(4) -0.022(5)
O5 0.060(6) 0.043(5) 0.054(6) -0.014(4) -0.001(5) -0.013(4)
O6 0.056(7) 0.083(8) 0.086(8) -0.012(6) -0.007(6) -0.031(6)
O7 0.044(5) 0.046(5) 0.051(5) -0.015(4) -0.004(4) -0.006(4)
O8 0.068(7) 0.060(6) 0.048(6) 0.002(5) -0.001(5) -0.006(5)
O9 0.156(13) 0.085(9) 0.052(7) 0.002(6) 0.005(8) -0.003(9)
O10 0.040(5) 0.052(6) 0.065(6) -0.011(5) -0.001(5) -0.004(4)
O11 0.057(6) 0.060(6) 0.061(6) -0.025(5) 0.007(5) -0.016(5)
O12 0.096(9) 0.061(7) 0.108(10) -0.032(7) 0.034(8) -0.026(7)
O13 0.060(6) 0.040(5) 0.037(5) -0.007(4) -0.008(4) -0.005(4)
O14 0.084(7) 0.054(6) 0.043(5) -0.009(5) -0.017(5) -0.011(5)
O15 0.115(10) 0.069(7) 0.044(6) -0.003(5) -0.008(6) 0.004(7)
O16 0.058(6) 0.041(5) 0.044(5) -0.006(4) -0.013(4) 0.003(4)
O17 0.086(7) 0.047(6) 0.060(6) 0.004(5) -0.036(6) -0.024(5)
O18 0.206(13) 0.058(7) 0.094(8) 0.033(6) -0.075(8) -0.067(8)
O19 0.043(5) 0.053(5) 0.041(5) -0.001(4) -0.008(4) -0.011(4)
O20 0.069(6) 0.057(6) 0.049(6) -0.011(5) -0.016(5) 0.003(5)
O21 0.056(6) 0.052(6) 0.058(6) -0.006(5) -0.017(5) -0.013(5)
O22 0.052(5) 0.054(5) 0.036(5) -0.007(4) -0.009(4) -0.009(4)
O23 0.050(5) 0.044(5) 0.053(6) -0.007(4) -0.008(4) -0.007(4)
O24 0.046(5) 0.055(5) 0.032(4) 0.007(4) -0.005(4) 0.002(4)
O25 0.115(9) 0.051(6) 0.077(8) -0.008(6) -0.024(7) -0.012(6)
O26 0.058(6) 0.049(6) 0.057(6) 0.004(5) 0.000(5) 0.000(5)
O27 0.041(5) 0.042(5) 0.052(5) -0.002(4) -0.009(4) -0.001(4)
O28 0.055(6) 0.055(6) 0.057(6) -0.004(5) -0.004(5) -0.018(5)
O29 0.053(6) 0.049(5) 0.046(5) 0.001(4) -0.008(4) -0.017(4)
O30 0.062(6) 0.054(6) 0.051(6) -0.009(5) -0.009(5) -0.007(5)
O31 0.073(8) 0.100(9) 0.080(8) -0.027(7) -0.002(6) -0.013(7)
O32 0.134(12) 0.081(9) 0.111(11) 0.043(8) 0.046(9) 0.004(8)
O33 0.064(7) 0.119(10) 0.060(7) -0.012(7) 0.000(6) -0.015(7)
O34 0.159(12) 0.058(7) 0.077(8) 0.001(6) -0.022(8) 0.017(8)
O35 0.114(10) 0.079(8) 0.060(7) -0.002(6) -0.004(7) 0.007(7)
O36 0.29(2) 0.145(16) 0.112(14) -0.009(12) 0.015(15) -0.017(16)
O37 0.21(2) 0.37(4) 0.26(3) -0.13(3) -0.02(2) -0.09(2)
N1 0.061(8) 0.069(8) 0.050(7) 0.000(6) -0.006(6) -0.019(7)
N2 0.119(13) 0.103(12) 0.056(9) -0.009(8) -0.047(9) -0.020(10)
N3 0.068(8) 0.079(9) 0.044(7) 0.002(6) -0.013(6) -0.018(7)
N4 0.061(8) 0.053(7) 0.054(7) 0.000(6) -0.017(6) -0.016(6)
N5 0.052(7) 0.084(9) 0.054(8) -0.019(7) 0.002(6) -0.021(7)
N6 0.087(11) 0.091(11) 0.052(8) -0.012(8) 0.009(8) -0.014(9)
N7 0.065(8) 0.063(8) 0.046(7) -0.022(6) -0.006(6) -0.009(6)
N8 0.060(7) 0.055(7) 0.039(6) -0.006(5) -0.009(6) -0.015(6)
N9 0.050(7) 0.049(7) 0.049(7) -0.014(5) -0.002(6) 0.003(5)
N10 0.086(11) 0.104(13) 0.077(11) -0.003(9) 0.014(9) 0.051(10)
N11 0.089(10) 0.058(8) 0.053(8) -0.006(6) 0.007(7) -0.010(7)
N12 0.077(9) 0.042(7) 0.062(8) 0.004(6) -0.002(7) -0.007(6)
N13 0.083(10) 0.041(7) 0.092(10) -0.025(7) -0.014(8) 0.000(7)
N14 0.087(12) 0.097(13) 0.138(16) -0.068(12) -0.022(11) 0.023(10)
N15 0.055(8) 0.071(9) 0.062(8) -0.028(7) -0.014(6) 0.008(7)
N16 0.060(8) 0.049(7) 0.052(7) -0.010(6) -0.002(6) -0.006(6)
N17 0.066(8) 0.049(7) 0.043(6) 0.001(5) -0.016(6) -0.005(6)
N18 0.119(13) 0.077(10) 0.073(10) -0.003(8) -0.018(9) 0.040(9)
N19 0.085(9) 0.057(8) 0.043(7) 0.001(6) -0.007(7) 0.014(7)
N20 0.093(10) 0.060(8) 0.041(7) -0.020(6) -0.017(7) 0.006(7)
N21 0.060(8) 0.061(8) 0.051(7) 0.000(6) -0.013(6) -0.017(6)
N22 0.087(11) 0.052(8) 0.123(13) 0.026(8) -0.041(10) -0.001(8)
N23 0.063(8) 0.054(7) 0.055(7) 0.000(6) -0.018(6) -0.010(6)
N24 0.057(7) 0.049(7) 0.041(6) -0.003(5) -0.007(5) -0.012(6)
C1 0.089(12) 0.086(12) 0.055(10) 0.012(9) -0.016(9) -0.047(10)
C2 0.080(12) 0.098(14) 0.063(11) -0.008(10) -0.015(9) -0.044(11)
C3 0.067(11) 0.107(14) 0.054(10) 0.016(9) -0.017(8) -0.029(10)
C4 0.059(9) 0.060(9) 0.049(8) -0.012(7) -0.020(7) -0.006(7)
C5 0.051(9) 0.067(10) 0.053(9) -0.003(7) -0.012(7) 0.000(7)
C6 0.068(11) 0.099(14) 0.050(9) 0.002(9) -0.008(8) -0.015(10)
C7 0.060(10) 0.103(14) 0.055(10) -0.003(9) -0.010(8) -0.022(10)
C8 0.060(10) 0.066(10) 0.061(10) 0.003(8) -0.010(8) -0.016(8)
C9 0.071(12) 0.080(12) 0.075(12) -0.005(10) -0.017(10) -0.013(9)
C10 0.069(12) 0.132(18) 0.081(14) -0.002(13) -0.007(11) -0.041(12)
C11 0.075(14) 0.26(3) 0.091(16) -0.040(19) 0.017(12) -0.095(18)
C12 0.074(13) 0.16(2) 0.080(14) -0.006(14) -0.004(11) -0.036(14)
C13 0.15(2) 0.27(4) 0.12(2) -0.05(2) -0.020(17) -0.15(2)
C14 0.085(13) 0.079(12) 0.076(12) -0.023(10) -0.003(10) -0.030(10)
C15 0.061(11) 0.095(13) 0.069(11) -0.010(10) -0.001(9) -0.016(9)
C16 0.071(11) 0.073(11) 0.061(10) -0.025(8) 0.009(9) -0.021(9)
C17 0.059(9) 0.046(8) 0.046(8) -0.002(6) 0.010(7) -0.013(7)
C18 0.041(8) 0.048(8) 0.058(9) -0.016(7) 0.004(7) -0.010(6)
C19 0.066(10) 0.056(9) 0.051(9) -0.011(7) -0.009(7) -0.025(7)
C20 0.077(11) 0.079(11) 0.053(9) -0.008(8) -0.025(8) -0.030(9)
C21 0.087(14) 0.117(16) 0.074(13) -0.028(12) -0.014(11) -0.027(12)
C22 0.094(15) 0.135(19) 0.088(15) -0.024(14) -0.038(13) -0.039(14)
C23 0.069(12) 0.090(14) 0.089(14) -0.005(11) -0.019(11) -0.023(10)
C24 0.071(11) 0.063(10) 0.069(11) -0.012(9) -0.013(9) 0.000(8)
C25 0.059(10) 0.060(9) 0.072(11) -0.022(8) -0.021(8) -0.011(8)
C26 0.104(16) 0.115(18) 0.128(19) 0.004(14) -0.038(14) -0.047(14)
C27 0.081(12) 0.059(10) 0.070(11) 0.001(8) 0.009(9) 0.000(9)
C28 0.094(14) 0.087(14) 0.080(13) -0.001(11) 0.032(11) 0.018(11)
C29 0.091(13) 0.063(10) 0.063(11) 0.005(8) -0.008(10) 0.001(9)
C30 0.051(9) 0.060(9) 0.051(9) -0.021(7) -0.006(7) 0.000(7)
C31 0.060(9) 0.035(7) 0.056(9) -0.011(6) -0.012(7) -0.011(6)
C32 0.108(14) 0.043(9) 0.080(12) 0.012(8) 0.015(11) 0.010(9)
C33 0.095(13) 0.081(12) 0.054(10) 0.019(9) 0.025(9) -0.007(10)
C34 0.070(11) 0.052(9) 0.076(11) 0.001(8) 0.001(9) 0.004(8)
C35 0.100(15) 0.096(15) 0.056(11) -0.003(10) 0.006(10) 0.005(12)
C36 0.18(2) 0.14(2) 0.058(13) 0.019(14) 0.006(14) 0.010(19)
C37 0.29(4) 0.097(18) 0.073(15) 0.029(13) 0.027(19) 0.08(2)
C38 0.25(3) 0.085(15) 0.075(15) 0.013(12) 0.046(18) 0.056(18)
C39 0.21(3) 0.17(3) 0.055(13) -0.016(15) 0.002(16) 0.03(2)
C40 0.121(17) 0.052(10) 0.125(18) -0.023(11) -0.056(14) -0.011(11)
C41 0.101(17) 0.069(13) 0.119(18) -0.034(12) -0.030(14) 0.029(12)
C42 0.081(13) 0.091(14) 0.110(16) -0.055(12) -0.019(11) 0.008(11)
C43 0.056(9) 0.068(10) 0.050(9) -0.021(8) -0.015(7) 0.004(8)
C44 0.073(11) 0.051(8) 0.036(7) -0.012(6) -0.016(7) -0.007(8)
C45 0.053(9) 0.061(9) 0.061(9) -0.014(8) 0.003(7) -0.022(7)
C46 0.057(10) 0.073(11) 0.067(10) -0.014(9) -0.007(8) -0.015(8)
C47 0.056(10) 0.070(11) 0.080(12) -0.020(9) -0.002(9) -0.022(8)
C48 0.069(11) 0.057(10) 0.094(13) -0.024(9) 0.007(10) -0.029(8)
C49 0.111(17) 0.098(16) 0.17(2) -0.056(16) 0.053(16) -0.071(14)
C50 0.097(17) 0.14(2) 0.24(3) -0.09(2) 0.076(19) -0.092(16)
C51 0.093(15) 0.105(17) 0.16(2) -0.061(16) 0.042(14) -0.055(13)
C52 0.22(3) 0.10(2) 0.36(5) -0.07(3) 0.15(3) -0.01(2)
C53 0.094(13) 0.068(11) 0.069(11) 0.001(9) -0.027(10) 0.010(10)
C54 0.111(15) 0.086(13) 0.056(10) 0.006(9) -0.033(10) 0.021(11)
C55 0.094(13) 0.063(10) 0.060(10) -0.001(8) -0.015(9) 0.015(9)
C56 0.063(9) 0.047(8) 0.049(8) -0.002(7) -0.009(7) 0.004(7)
C57 0.063(9) 0.042(8) 0.050(8) 0.004(6) -0.013(7) -0.002(7)
C58 0.113(15) 0.049(9) 0.080(13) -0.002(9) -0.015(11) 0.009(9)
C59 0.114(14) 0.065(10) 0.040(8) -0.003(7) -0.005(9) 0.019(10)
C60 0.088(12) 0.070(10) 0.038(8) -0.014(7) -0.017(8) -0.010(9)
C61 0.091(13) 0.082(12) 0.045(9) -0.022(8) -0.009(9) 0.005(10)
C62 0.150(19) 0.107(16) 0.057(11) -0.043(11) -0.028(12) 0.041(14)
C63 0.19(2) 0.088(15) 0.055(12) -0.036(11) 0.004(14) 0.029(15)
C64 0.17(2) 0.070(13) 0.079(14) -0.019(11) -0.022(14) 0.037(13)
C65 0.18(2) 0.132(19) 0.041(10) 0.005(11) 0.002(13) -0.030(17)
C66 0.086(12) 0.049(9) 0.073(11) 0.014(8) -0.020(9) -0.025(8)
C67 0.096(14) 0.052(10) 0.127(17) 0.015(10) -0.049(13) -0.014(10)
C68 0.084(12) 0.071(11) 0.071(11) 0.007(9) -0.025(10) -0.011(9)
C69 0.068(10) 0.050(8) 0.043(8) 0.003(6) -0.018(7) -0.016(7)
C70 0.065(9) 0.051(8) 0.035(7) 0.002(6) -0.022(7) -0.005(7)
C71 0.057(9) 0.052(9) 0.057(9) -0.004(7) -0.010(7) -0.016(7)
C72 0.067(10) 0.067(10) 0.051(9) -0.011(7) -0.021(8) -0.013(8)
C73 0.094(12) 0.050(8) 0.041(8) 0.002(6) -0.021(8) -0.037(8)
C74 0.145(15) 0.059(10) 0.083(11) -0.005(8) -0.041(10) -0.026(10)
C75 0.114(15) 0.054(10) 0.078(12) -0.011(9) -0.008(11) -0.050(10)
C76 0.081(13) 0.099(15) 0.105(15) -0.002(12) -0.036(11) -0.047(11)
C77 0.066(11) 0.070(11) 0.099(14) -0.002(10) -0.032(10) -0.004(9)
C78 0.31(3) 0.22(2) 0.23(2) 0.00(2) -0.06(2) -0.01(2)
C79 0.039(8) 0.066(9) 0.044(8) 0.015(7) -0.002(6) -0.002(7)
C80 0.079(12) 0.052(9) 0.074(11) 0.007(8) -0.018(9) 0.012(8)
C81 0.078(13) 0.083(13) 0.121(17) 0.034(12) -0.026(12) -0.002(11)
C82 0.057(12) 0.119(19) 0.14(2) 0.027(15) -0.018(12) 0.005(12)
C83 0.048(10) 0.117(16) 0.070(11) -0.019(11) -0.018(9) 0.011(10)
C84 0.071(14) 0.16(2) 0.076(14) -0.020(15) -0.024(11) 0.007(15)
C85 0.089(17) 0.14(2) 0.12(2) -0.017(18) -0.039(15) -0.007(17)
C86 0.080(14) 0.114(18) 0.126(19) 0.003(14) -0.020(13) -0.032(13)
C87 0.061(11) 0.091(13) 0.081(12) -0.006(10) -0.021(9) -0.003(10)
C88 0.080(12) 0.064(10) 0.050(9) -0.002(8) -0.003(8) 0.014(9)
C89 0.046(8) 0.061(9) 0.065(10) -0.005(8) -0.008(7) 0.007(7)
C90 0.062(11) 0.091(13) 0.085(13) -0.003(10) -0.015(10) 0.023(10)
C91 0.084(14) 0.123(18) 0.098(16) -0.034(14) -0.001(12) 0.023(13)
C92 0.071(13) 0.087(14) 0.15(2) -0.022(14) -0.013(14) 0.039(11)
C93 0.078(13) 0.083(14) 0.125(18) -0.005(13) -0.044(13) -0.003(11)
C94 0.086(16) 0.13(2) 0.15(2) 0.016(19) -0.040(17) 0.029(14)
C95 0.12(2) 0.18(3) 0.14(2) 0.00(2) -0.07(2) 0.034(19)
C96 0.122(19) 0.17(3) 0.089(16) -0.020(16) -0.047(15) 0.016(18)
C97 0.090(13) 0.119(16) 0.063(11) -0.006(11) -0.041(10) 0.005(12)
C98 0.057(10) 0.054(9) 0.089(13) -0.009(9) -0.022(9) 0.005(8)
C99 0.087(13) 0.077(12) 0.070(12) -0.009(10) -0.017(10) 0.006(10)
C100 0.080(13) 0.093(15) 0.105(15) -0.031(12) -0.043(12) 0.013(11)
C101 0.13(2) 0.101(17) 0.15(2) -0.028(16) -0.088(18) 0.013(15)
C102 0.114(19) 0.13(2) 0.14(2) -0.035(18) -0.068(17) -0.015(17)
C103 0.111(19) 0.14(2) 0.073(14) -0.012(14) -0.025(13) 0.024(17)
C104 0.12(2) 0.20(3) 0.14(2) 0.02(2) -0.050(19) -0.06(2)
C105 0.10(2) 0.21(4) 0.16(3) -0.01(3) -0.04(2) 0.00(2)
C106 0.16(3) 0.11(2) 0.15(2) 0.004(18) -0.04(2) 0.008(18)
C107 0.120(19) 0.090(16) 0.126(19) 0.025(14) -0.021(15) -0.018(14)
C108 0.057(10) 0.089(13) 0.068(11) 0.003(10) -0.005(9) -0.005(9)
C109 0.054(9) 0.044(8) 0.083(11) -0.024(8) -0.018(8) 0.007(7)
C110 0.076(12) 0.057(10) 0.118(16) 0.021(10) -0.013(11) 0.004(9)
C111 0.099(16) 0.110(19) 0.20(3) 0.055(18) -0.019(17) 0.005(16)
C112 0.105(17) 0.101(18) 0.20(3) 0.053(19) -0.025(17) 0.016(16)
C113 0.052(11) 0.079(14) 0.17(2) 0.012(14) -0.003(13) 0.019(10)
C114 0.068(15) 0.16(3) 0.21(3) 0.00(2) -0.009(18) 0.036(16)
C115 0.12(2) 0.21(4) 0.13(3) -0.01(2) 0.018(18) 0.045(19)
C116 0.089(15) 0.115(18) 0.097(16) -0.009(13) 0.019(12) -0.010(11)
C117 0.061(11) 0.086(13) 0.088(13) -0.009(11) 0.005(10) -0.024(9)
C118 0.059(10) 0.057(10) 0.097(13) -0.029(9) -0.011(10) 0.003(8)
C119 0.076(12) 0.081(12) 0.048(9) -0.022(8) 0.001(8) 0.003(9)
C120 0.095(14) 0.081(13) 0.077(13) -0.005(10) -0.016(11) 0.002(11)
C121 0.092(16) 0.104(18) 0.15(2) -0.039(16) -0.024(16) 0.008(14)
C122 0.12(2) 0.11(2) 0.12(2) -0.022(17) -0.043(17) -0.011(17)
C123 0.074(14) 0.15(2) 0.091(16) -0.034(16) -0.021(12) 0.007(15)
C124 0.058(14) 0.21(3) 0.15(2) -0.05(2) 0.026(14) 0.021(18)
C125 0.14(3) 0.19(4) 0.26(5) 0.01(4) 0.04(3) -0.05(3)
C126 0.14(3) 0.19(3) 0.29(4) 0.08(3) 0.16(3) 0.03(2)
C127 0.105(19) 0.12(2) 0.20(3) 0.01(2) 0.074(18) -0.012(16)
C128 0.075(12) 0.079(13) 0.078(12) -0.009(10) 0.011(10) 0.009(10)
C129 0.24(5) 0.29(5) 0.09(3) 0.13(3) -0.08(3) -0.18(4)
O39 0.28(6) 0.16(5) 0.38(7) 0.01(5) -0.07(5) -0.07(5)
C130 0.31(7) 0.19(6) 0.40(7) -0.01(7) -0.05(6) -0.06(6)

loop_
_atom_type_symbol
_atom_type_description
_atom_type_scat_dispersion_real
_atom_type_scat_dispersion_imag
_atom_type_scat_source
C C 0.0181 0.0091 'International Tables Vol C Tables 4.2.6.8 and 6.1.1.4'
H H 0.0000 0.0000 'International Tables Vol C Tables 4.2.6.8 and 6.1.1.4'
O O 0.0492 0.0322 'International Tables Vol C Tables 4.2.6.8 and 6.1.1.4'
N N 0.0311 0.0180 'International Tables Vol C Tables 4.2.6.8 and 6.1.1.4'
Dy Dy -9.8046 9.8477 'International Tables Vol C Tables 4.2.6.8 and 6.1.1.4'
P P 0.2955 0.4335 'International Tables Vol C Tables 4.2.6.8 and 6.1.1.4'
Na Na 0.1353 0.1239 'International Tables Vol C Tables 4.2.6.8 and 6.1.1.4'

loop_
_geom_angle_atom_site_label_1
_geom_angle_atom_site_label_2
_geom_angle_atom_site_label_3
_geom_angle
_geom_angle_site_symmetry_1
_geom_angle_site_symmetry_3
_geom_angle_publ_flag
O2 Dy1 O20 105.0(3) . . ?
O2 Dy1 O22 155.2(3) . . ?
O20 Dy1 O22 87.3(3) . . ?
O2 Dy1 O1 135.5(3) . . ?
O20 Dy1 O1 77.4(3) . . ?
O22 Dy1 O1 67.6(3) . . ?
O2 Dy1 O13 81.0(3) . . ?
O20 Dy1 O13 125.5(3) . . ?
O22 Dy1 O13 74.4(3) . . ?
O1 Dy1 O13 134.6(3) . . ?
O2 Dy1 O19 88.4(3) . . ?
O20 Dy1 O19 60.8(3) . . ?
O22 Dy1 O19 78.8(3) . . ?
O1 Dy1 O19 127.0(3) . . ?
O13 Dy1 O19 65.4(3) . . ?
O2 Dy1 N4 71.6(4) . . ?
O20 Dy1 N4 90.5(3) . . ?
O22 Dy1 N4 130.7(3) . . ?
O1 Dy1 N4 63.9(3) . . ?
O13 Dy1 N4 139.7(3) . . ?
O19 Dy1 N4 139.8(3) . . ?
O2 Dy1 N17 89.3(4) . . ?
O20 Dy1 N17 162.5(3) . . ?
O22 Dy1 N17 83.5(3) . . ?
O1 Dy1 N17 85.3(3) . . ?
O13 Dy1 N17 66.0(3) . . ?
O19 Dy1 N17 131.1(3) . . ?
N4 Dy1 N17 84.3(4) . . ?
O2 Dy1 P1 102.5(3) . . ?
O20 Dy1 P1 30.2(2) . . ?
O22 Dy1 P1 77.2(2) . . ?
O1 Dy1 P1 99.7(2) . . ?
O13 Dy1 P1 95.3(2) . . ?
O19 Dy1 P1 31.3(2) . . ?
N4 Dy1 P1 118.7(3) . . ?
N17 Dy1 P1 156.3(3) . . ?
O2 Dy1 Na1 39.0(3) . . ?
O20 Dy1 Na1 123.0(2) . . ?
O22 Dy1 Na1 116.3(2) . . ?
O1 Dy1 Na1 158.4(3) . . ?
O13 Dy1 Na1 42.0(2) . . ?
O19 Dy1 Na1 73.5(2) . . ?
N4 Dy1 Na1 105.8(3) . . ?
N17 Dy1 Na1 74.5(3) . . ?
P1 Dy1 Na1 101.88(11) . . ?
O4 Dy2 O1 114.7(2) . . ?
O4 Dy2 O28 56.5(3) . . ?
O1 Dy2 O28 171.1(2) . . ?
O4 Dy2 O23 142.1(2) . . ?
O1 Dy2 O23 101.0(2) . . ?
O28 Dy2 O23 87.3(2) . . ?
O4 Dy2 O21 120.4(3) . . ?
O1 Dy2 O21 97.9(3) . . ?
O28 Dy2 O21 88.8(3) . . ?
O23 Dy2 O21 63.2(2) . . ?
O4 Dy2 O22 167.3(2) . . ?
O1 Dy2 O22 52.6(2) . . ?
O28 Dy2 O22 136.2(2) . . ?
O23 Dy2 O22 50.1(2) . . ?
O21 Dy2 O22 65.5(2) . . ?
O4 Dy2 O26 59.4(2) . . ?
O1 Dy2 O26 113.3(2) . . ?
O28 Dy2 O26 62.0(2) . . ?
O23 Dy2 O26 96.0(2) . . ?
O21 Dy2 O26 145.8(2) . . ?
O22 Dy2 O26 123.2(2) . . ?
O4 Dy2 O20 111.9(2) . . ?
O1 Dy2 O20 58.0(2) . . ?
O28 Dy2 O20 124.7(2) . . ?
O23 Dy2 O20 97.1(2) . . ?
O21 Dy2 O20 47.7(2) . . ?
O22 Dy2 O20 62.6(2) . . ?
O26 Dy2 O20 165.6(2) . . ?
O4 Dy2 N1 72.6(3) . . ?
O1 Dy2 N1 53.5(3) . . ?
O28 Dy2 N1 118.8(3) . . ?
O23 Dy2 N1 125.0(3) . . ?
O21 Dy2 N1 150.1(3) . . ?
O22 Dy2 N1 96.9(3) . . ?
O26 Dy2 N1 64.0(3) . . ?
O20 Dy2 N1 103.2(3) . . ?
O4 Dy2 N5 53.7(3) . . ?
O1 Dy2 N5 73.5(3) . . ?
O28 Dy2 N5 100.0(3) . . ?
O23 Dy2 N5 157.5(3) . . ?
O21 Dy2 N5 95.5(3) . . ?
O22 Dy2 N5 116.4(3) . . ?
O26 Dy2 N5 106.3(3) . . ?
O20 Dy2 N5 61.2(3) . . ?
N1 Dy2 N5 69.9(3) . . ?
O26 Dy3 O5 104.2(3) . . ?
O26 Dy3 O7 128.0(3) . . ?
O5 Dy3 O7 79.5(3) . . ?
O26 Dy3 O28 83.3(3) . . ?
O5 Dy3 O28 156.6(3) . . ?
O7 Dy3 O28 78.5(3) . . ?
O26 Dy3 O4 77.8(3) . . ?
O5 Dy3 O4 133.6(3) . . ?
O7 Dy3 O4 136.0(3) . . ?
O28 Dy3 O4 69.3(3) . . ?
O26 Dy3 O27 61.9(3) . . ?
O5 Dy3 O27 84.4(3) . . ?
O7 Dy3 O27 67.1(3) . . ?
O28 Dy3 O27 79.8(3) . . ?
O4 Dy3 O27 131.5(3) . . ?
O26 Dy3 N8 91.6(3) . . ?
O5 Dy3 N8 71.2(3) . . ?
O7 Dy3 N8 135.8(3) . . ?
O28 Dy3 N8 131.4(3) . . ?
O4 Dy3 N8 62.4(3) . . ?
O27 Dy3 N8 138.5(3) . . ?
O26 Dy3 N9 162.5(4) . . ?
O5 Dy3 N9 89.2(3) . . ?
O7 Dy3 N9 64.9(3) . . ?
O28 Dy3 N9 88.7(3) . . ?
O4 Dy3 N9 84.8(3) . . ?
O27 Dy3 N9 131.9(3) . . ?
N8 Dy3 N9 82.0(4) . . ?
O26 Dy3 P3 30.9(2) . . ?
O5 Dy3 P3 93.6(2) . . ?
O7 Dy3 P3 97.9(2) . . ?
O28 Dy3 P3 81.6(2) . . ?
O4 Dy3 P3 105.9(2) . . ?
O27 Dy3 P3 31.1(2) . . ?
N8 Dy3 P3 116.0(3) . . ?
N9 Dy3 P3 161.7(3) . . ?
O26 Dy3 Na2 122.0(3) . . ?
O5 Dy3 Na2 37.6(2) . . ?
O7 Dy3 Na2 42.0(2) . . ?
O28 Dy3 Na2 119.8(2) . . ?
O4 Dy3 Na2 157.7(2) . . ?
O27 Dy3 Na2 70.7(2) . . ?
N8 Dy3 Na2 103.8(3) . . ?
N9 Dy3 Na2 75.5(3) . . ?
P3 Dy3 Na2 95.95(12) . . ?
O8 Dy4 O11 109.0(4) . . ?
O8 Dy4 O29 78.8(3) . . ?
O11 Dy4 O29 154.7(3) . . ?
O8 Dy4 O27 156.3(3) . . ?
O11 Dy4 O27 91.9(3) . . ?
O29 Dy4 O27 87.0(3) . . ?
O8 Dy4 O10 76.4(3) . . ?
O11 Dy4 O10 131.8(3) . . ?
O29 Dy4 O10 73.0(3) . . ?
O27 Dy4 O10 81.3(3) . . ?
O8 Dy4 O7 128.0(3) . . ?
O11 Dy4 O7 78.2(3) . . ?
O29 Dy4 O7 78.3(3) . . ?
O27 Dy4 O7 66.1(3) . . ?
O10 Dy4 O7 137.3(3) . . ?
O8 Dy4 N16 79.7(4) . . ?
O11 Dy4 N16 70.3(3) . . ?
O29 Dy4 N16 134.9(3) . . ?
O27 Dy4 N16 97.7(3) . . ?
O10 Dy4 N16 63.6(3) . . ?
O7 Dy4 N16 144.1(3) . . ?
O8 Dy4 N12 69.5(4) . . ?
O11 Dy4 N12 76.8(4) . . ?
O29 Dy4 N12 84.0(4) . . ?
O27 Dy4 N12 128.2(3) . . ?
O10 Dy4 N12 141.9(4) . . ?
O7 Dy4 N12 62.1(3) . . ?
N16 Dy4 N12 123.8(4) . . ?
O8 Dy4 Na4 44.2(3) . . ?
O11 Dy4 Na4 151.9(3) . . ?
O29 Dy4 Na4 45.6(2) . . ?
O27 Dy4 Na4 113.1(2) . . ?
O10 Dy4 Na4 46.6(2) . . ?
O7 Dy4 Na4 122.7(2) . . ?
N16 Dy4 Na4 92.9(3) . . ?
N12 Dy4 Na4 95.8(3) . . ?
O8 Dy4 Na2 131.7(3) . . ?
O11 Dy4 Na2 36.0(2) . . ?
O29 Dy4 Na2 121.3(2) . . ?
O27 Dy4 Na2 72.0(2) . . ?
O10 Dy4 Na2 148.1(2) . . ?
O7 Dy4 Na2 43.0(2) . . ?
N16 Dy4 Na2 102.6(3) . . ?
N12 Dy4 Na2 69.9(3) . . ?
Na4 Dy4 Na2 163.10(15) . . ?
O8 Dy4 Na5 91.2(3) . . ?
O11 Dy4 Na5 150.2(3) . . ?
O29 Dy4 Na5 48.6(2) . . ?
O27 Dy4 Na5 65.3(2) . . ?
O10 Dy4 Na5 31.2(2) . . ?
O7 Dy4 Na5 106.9(2) . . ?
N16 Dy4 Na5 93.0(3) . . ?
N12 Dy4 Na5 132.0(3) . . ?
Na4 Dy4 Na5 48.24(16) . . ?
Na2 Dy4 Na5 136.01(13) . . ?
O30 Dy5 O21 75.6(3) . . ?
O30 Dy5 O33 122.8(4) . . ?
O21 Dy5 O33 151.6(3) . . ?
O30 Dy5 O31 80.8(4) . . ?
O21 Dy5 O31 147.8(3) . . ?
O33 Dy5 O31 60.6(4) . . ?
O30 Dy5 O16 138.6(3) . . ?
O21 Dy5 O16 77.5(3) . . ?
O33 Dy5 O16 74.9(3) . . ?
O31 Dy5 O16 133.8(3) . . ?
O30 Dy5 O23 80.7(3) . . ?
O21 Dy5 O23 79.2(3) . . ?
O33 Dy5 O23 122.4(3) . . ?
O31 Dy5 O23 75.6(4) . . ?
O16 Dy5 O23 124.0(3) . . ?
O30 Dy5 O24 137.4(3) . . ?
O21 Dy5 O24 82.5(3) . . ?
O33 Dy5 O24 93.0(4) . . ?
O31 Dy5 O24 101.0(3) . . ?
O16 Dy5 O24 67.7(3) . . ?
O23 Dy5 O24 59.3(3) . . ?
O30 Dy5 N21 81.6(4) . . ?
O21 Dy5 N21 83.4(3) . . ?
O33 Dy5 N21 78.9(4) . . ?
O31 Dy5 N21 114.7(4) . . ?
O16 Dy5 N21 64.4(3) . . ?
O23 Dy5 N21 157.8(3) . . ?
O24 Dy5 N21 131.9(3) . . ?
O30 Dy5 P5 100.8(3) . . ?
O21 Dy5 P5 176.3(2) . . ?
O33 Dy5 P5 30.5(3) . . ?
O31 Dy5 P5 30.4(3) . . ?
O16 Dy5 P5 105.1(2) . . ?
O23 Dy5 P5 101.2(2) . . ?
O24 Dy5 P5 100.8(2) . . ?
N21 Dy5 P5 95.3(3) . . ?
O30 Dy5 P2 107.8(2) . . ?
O21 Dy5 P2 74.7(2) . . ?
O33 Dy5 P2 113.8(3) . . ?
O31 Dy5 P2 92.3(3) . . ?
O16 Dy5 P2 94.6(2) . . ?
O23 Dy5 P2 29.9(2) . . ?
O24 Dy5 P2 30.06(19) . . ?
N21 Dy5 P2 152.7(3) . . ?
P5 Dy5 P2 107.49(11) . . ?
O30 Dy5 Na5 62.0(3) . . ?
O21 Dy5 Na5 109.8(2) . . ?
O33 Dy5 Na5 98.4(3) . . ?
O31 Dy5 Na5 38.5(3) . . ?
O16 Dy5 Na5 158.8(2) . . ?
O23 Dy5 Na5 42.8(2) . . ?
O24 Dy5 Na5 93.0(2) . . ?
N21 Dy5 Na5 135.0(3) . . ?
P5 Dy5 Na5 68.78(14) . . ?
P2 Dy5 Na5 69.32(15) . . ?
O30 Dy5 Na3 145.6(3) . . ?
O21 Dy5 Na3 118.1(2) . . ?
O33 Dy5 Na3 34.4(3) . . ?
O31 Dy5 Na3 93.7(3) . . ?
O16 Dy5 Na3 40.7(2) . . ?
O23 Dy5 Na3 131.1(2) . . ?
O24 Dy5 Na3 77.1(2) . . ?
N21 Dy5 Na3 69.8(3) . . ?
P5 Dy5 Na3 64.43(14) . . ?
P2 Dy5 Na3 106.33(12) . . ?
Na5 Dy5 Na3 128.90(13) . . ?
O17 Dy6 O14 104.1(3) . . ?
O17 Dy6 O19 95.3(3) . . ?
O14 Dy6 O19 154.8(3) . . ?
O17 Dy6 O24 155.6(3) . . ?
O14 Dy6 O24 87.9(3) . . ?
O19 Dy6 O24 80.5(3) . . ?
O17 Dy6 O16 133.4(3) . . ?
O14 Dy6 O16 79.1(3) . . ?
O19 Dy6 O16 75.9(3) . . ?
O24 Dy6 O16 69.2(3) . . ?
O17 Dy6 O13 74.1(3) . . ?
O14 Dy6 O13 134.4(3) . . ?
O19 Dy6 O13 66.3(3) . . ?
O24 Dy6 O13 82.3(3) . . ?
O16 Dy6 O13 135.7(3) . . ?
O17 Dy6 N24 71.1(3) . . ?
O14 Dy6 N24 85.2(3) . . ?
O19 Dy6 N24 86.1(3) . . ?
O24 Dy6 N24 131.9(3) . . ?
O16 Dy6 N24 62.8(3) . . ?
O13 Dy6 N24 132.7(3) . . ?
O17 Dy6 N20 80.7(4) . . ?
O14 Dy6 N20 72.3(4) . . ?
O19 Dy6 N20 127.5(3) . . ?
O24 Dy6 N20 83.0(4) . . ?
O16 Dy6 N20 140.5(4) . . ?
O13 Dy6 N20 62.3(3) . . ?
N24 Dy6 N20 138.2(4) . . ?
O17 Dy6 Na3 123.7(2) . . ?
O14 Dy6 Na3 38.2(3) . . ?
O19 Dy6 Na3 117.0(2) . . ?
O24 Dy6 Na3 78.6(2) . . ?
O16 Dy6 Na3 41.1(2) . . ?
O13 Dy6 Na3 159.6(2) . . ?
N24 Dy6 Na3 67.0(3) . . ?
N20 Dy6 Na3 107.8(3) . . ?
O17 Dy6 Na1 34.5(2) . . ?
O14 Dy6 Na1 131.1(2) . . ?
O19 Dy6 Na1 73.4(2) . . ?
O24 Dy6 Na1 123.0(2) . . ?
O16 Dy6 Na1 143.7(2) . . ?
O13 Dy6 Na1 40.9(2) . . ?
N24 Dy6 Na1 96.1(3) . . ?
N20 Dy6 Na1 75.1(3) . . ?
Na3 Dy6 Na1 158.15(13) . . ?
O17 Dy6 Dy5 162.5(3) . . ?
O14 Dy6 Dy5 86.7(2) . . ?
O19 Dy6 Dy5 70.8(2) . . ?
O24 Dy6 Dy5 35.46(19) . . ?
O16 Dy6 Dy5 34.3(2) . . ?
O13 Dy6 Dy5 108.31(19) . . ?
N24 Dy6 Dy5 96.6(2) . . ?
N20 Dy6 Dy5 116.1(3) . . ?
Na3 Dy6 Dy5 58.25(10) . . ?
Na1 Dy6 Dy5 140.94(8) . . ?
O34 Na1 O17 152.2(5) . . ?
O34 Na1 O3 90.7(5) . . ?
O17 Na1 O3 108.6(4) . . ?
O34 Na1 O2 88.0(4) . . ?
O17 Na1 O2 117.4(4) . . ?
O3 Na1 O2 68.2(4) . . ?
O34 Na1 O13 106.2(4) . . ?
O17 Na1 O13 72.5(3) . . ?
O3 Na1 O13 139.2(4) . . ?
O2 Na1 O13 75.3(3) . . ?
O34 Na1 O18 91.5(4) . . ?
O17 Na1 O18 66.4(4) . . ?
O3 Na1 O18 98.7(4) . . ?
O2 Na1 O18 166.9(5) . . ?
O13 Na1 O18 117.3(4) . . ?
O34 Na1 C57 87.4(5) . . ?
O17 Na1 C57 81.6(4) . . ?
O3 Na1 C57 158.8(4) . . ?
O2 Na1 C57 90.5(4) . . ?
O13 Na1 C57 24.9(3) . . ?
O18 Na1 C57 102.5(4) . . ?
O34 Na1 C74 115.3(5) . . ?
O17 Na1 C74 49.0(4) . . ?
O3 Na1 C74 86.0(4) . . ?
O2 Na1 C74 145.8(4) . . ?
O13 Na1 C74 117.4(4) . . ?
O18 Na1 C74 26.8(2) . . ?
C57 Na1 C74 113.9(4) . . ?
O34 Na1 Dy1 98.4(4) . . ?
O17 Na1 Dy1 96.9(3) . . ?
O3 Na1 Dy1 102.4(3) . . ?
O2 Na1 Dy1 35.9(2) . . ?
O13 Na1 Dy1 39.43(19) . . ?
O18 Na1 Dy1 156.5(3) . . ?
C57 Na1 Dy1 57.1(3) . . ?
C74 Na1 Dy1 145.3(3) . . ?
O34 Na1 Dy6 143.7(4) . . ?
O17 Na1 Dy6 33.2(2) . . ?
O3 Na1 Dy6 123.5(4) . . ?
O2 Na1 Dy6 93.7(3) . . ?
O13 Na1 Dy6 40.5(2) . . ?
O18 Na1 Dy6 94.4(3) . . ?
C57 Na1 Dy6 56.4(3) . . ?
C74 Na1 Dy6 81.9(3) . . ?
Dy1 Na1 Dy6 65.32(9) . . ?
O35 Na2 O11 152.9(5) . . ?
O35 Na2 O6 94.2(4) . . ?
O11 Na2 O6 103.4(4) . . ?
O35 Na2 O5 88.2(4) . . ?
O11 Na2 O5 117.4(4) . . ?
O6 Na2 O5 68.2(4) . . ?
O35 Na2 O12 89.0(4) . . ?
O11 Na2 O12 69.2(4) . . ?
O6 Na2 O12 95.1(5) . . ?
O5 Na2 O12 162.8(5) . . ?
O35 Na2 O7 104.4(4) . . ?
O11 Na2 O7 76.5(3) . . ?
O6 Na2 O7 136.8(4) . . ?
O5 Na2 O7 73.7(3) . . ?
O12 Na2 O7 123.3(5) . . ?
O35 Na2 C31 84.3(4) . . ?
O11 Na2 C31 86.6(4) . . ?
O6 Na2 C31 158.1(5) . . ?
O5 Na2 C31 89.9(4) . . ?
O12 Na2 C31 106.7(5) . . ?
O7 Na2 C31 26.5(3) . . ?
O35 Na2 C25 77.3(4) . . ?
O11 Na2 C25 129.9(4) . . ?
O6 Na2 C25 49.3(4) . . ?
O5 Na2 C25 23.8(3) . . ?
O12 Na2 C25 139.6(5) . . ?
O7 Na2 C25 97.0(4) . . ?
C31 Na2 C25 109.5(4) . . ?
O35 Na2 C47 138.3(5) . . ?
O11 Na2 C47 23.0(3) . . ?
O6 Na2 C47 92.4(4) . . ?
O5 Na2 C47 132.0(4) . . ?
O12 Na2 C47 49.4(4) . . ?
O7 Na2 C47 98.4(4) . . ?
C31 Na2 C47 103.3(4) . . ?
C25 Na2 C47 134.1(5) . . ?
O35 Na2 C24 78.8(4) . . ?
O11 Na2 C24 124.0(5) . . ?
O6 Na2 C24 24.4(4) . . ?
O5 Na2 C24 49.4(4) . . ?
O12 Na2 C24 113.4(5) . . ?
O7 Na2 C24 123.1(4) . . ?
C31 Na2 C24 135.9(5) . . ?
C25 Na2 C24 27.0(4) . . ?
C47 Na2 C24 116.4(5) . . ?
O35 Na2 Dy4 142.7(4) . . ?
O11 Na2 Dy4 35.3(2) . . ?
O6 Na2 Dy4 121.1(3) . . ?
O5 Na2 Dy4 94.0(3) . . ?
O12 Na2 Dy4 98.5(3) . . ?
O7 Na2 Dy4 41.9(2) . . ?
C31 Na2 Dy4 58.5(3) . . ?
C25 Na2 Dy4 115.5(3) . . ?
C47 Na2 Dy4 58.2(3) . . ?
C24 Na2 Dy4 129.0(3) . . ?
O35 Na2 Dy3 98.7(3) . . ?
O11 Na2 Dy3 97.8(3) . . ?
O6 Na2 Dy3 101.3(3) . . ?
O5 Na2 Dy3 35.7(2) . . ?
O12 Na2 Dy3 161.2(4) . . ?
O7 Na2 Dy3 38.1(2) . . ?
C31 Na2 Dy3 57.6(3) . . ?
C25 Na2 Dy3 59.2(3) . . ?
C47 Na2 Dy3 120.1(3) . . ?
C24 Na2 Dy3 85.0(4) . . ?
Dy4 Na2 Dy3 65.13(9) . . ?
O15 Na3 O33 116.4(5) . . ?
O15 Na3 O36 98.2(5) . . ?
O33 Na3 O36 94.7(6) . . ?
O15 Na3 O14 70.6(4) . . ?
O33 Na3 O14 107.4(5) . . ?
O36 Na3 O14 157.8(6) . . ?
O15 Na3 O16 145.9(5) . . ?
O33 Na3 O16 75.2(4) . . ?
O36 Na3 O16 113.2(5) . . ?
O14 Na3 O16 75.3(3) . . ?
O15 Na3 C70 150.6(5) . . ?
O33 Na3 C70 91.1(4) . . ?
O36 Na3 C70 89.2(5) . . ?
O14 Na3 C70 92.1(4) . . ?
O16 Na3 C70 28.1(3) . . ?
O15 Na3 C61 22.5(4) . . ?
O33 Na3 C61 113.4(5) . . ?
O36 Na3 C61 120.5(5) . . ?
O14 Na3 C61 48.8(4) . . ?
O16 Na3 C61 124.0(4) . . ?
C70 Na3 C61 137.6(5) . . ?
O15 Na3 Dy6 106.3(3) . . ?
O33 Na3 Dy6 95.1(3) . . ?
O36 Na3 Dy6 146.0(5) . . ?
O14 Na3 Dy6 35.8(2) . . ?
O16 Na3 Dy6 39.7(2) . . ?
C70 Na3 Dy6 58.1(3) . . ?
C61 Na3 Dy6 84.7(3) . . ?
O15 Na3 Dy5 140.8(4) . . ?
O33 Na3 Dy5 36.6(3) . . ?
O36 Na3 Dy5 109.5(5) . . ?
O14 Na3 Dy5 90.0(3) . . ?
O16 Na3 Dy5 38.8(2) . . ?
C70 Na3 Dy5 59.1(3) . . ?
C61 Na3 Dy5 124.6(4) . . ?
Dy6 Na3 Dy5 63.93(10) . . ?
O8 Na4 O29 73.0(3) . . ?
O8 Na4 O10 72.0(4) . . ?
O29 Na4 O10 68.8(3) . . ?
O8 Na4 O31 157.5(5) . . ?
O29 Na4 O31 91.2(4) . . ?
O10 Na4 O31 87.4(4) . . ?
O8 Na4 O37 96.8(6) . . ?
O29 Na4 O37 99.8(6) . . ?
O10 Na4 O37 165.7(6) . . ?
O31 Na4 O37 101.8(6) . . ?
O8 Na4 O32 146.1(4) . . ?
O29 Na4 O32 132.2(4) . . ?
O10 Na4 O32 133.1(4) . . ?
O31 Na4 O32 56.1(4) . . ?
O37 Na4 O32 60.9(6) . . ?
O8 Na4 O9 58.8(4) . . ?
O29 Na4 O9 130.9(4) . . ?
O10 Na4 O9 102.2(4) . . ?
O31 Na4 O9 137.6(4) . . ?
O37 Na4 O9 78.4(6) . . ?
O32 Na4 O9 90.2(4) . . ?
O8 Na4 Na5 114.4(3) . . ?
O29 Na4 Na5 64.7(3) . . ?
O10 Na4 Na5 47.3(3) . . ?
O31 Na4 Na5 43.1(3) . . ?
O37 Na4 Na5 136.7(6) . . ?
O32 Na4 Na5 98.5(3) . . ?
O9 Na4 Na5 143.1(4) . . ?
O8 Na4 P5 171.9(4) . . ?
O29 Na4 P5 115.0(3) . . ?
O10 Na4 P5 110.7(3) . . ?
O31 Na4 P5 28.9(3) . . ?
O37 Na4 P5 81.6(6) . . ?
O32 Na4 P5 27.4(3) . . ?
O9 Na4 P5 113.2(3) . . ?
Na5 Na4 P5 71.2(2) . . ?
O8 Na4 Dy4 40.8(2) . . ?
O29 Na4 Dy4 42.1(2) . . ?
O10 Na4 Dy4 44.3(2) . . ?
O31 Na4 Dy4 117.1(3) . . ?
O37 Na4 Dy4 121.4(5) . . ?
O32 Na4 Dy4 172.8(4) . . ?
O9 Na4 Dy4 96.9(3) . . ?
Na5 Na4 Dy4 75.24(18) . . ?
P5 Na4 Dy4 146.0(2) . . ?
O31 Na5 O10 105.6(5) . . ?
O31 Na5 O23 84.2(4) . . ?
O10 Na5 O23 168.2(4) . . ?
O31 Na5 N13 87.5(5) . . ?
O10 Na5 N13 68.7(4) . . ?
O23 Na5 N13 119.1(4) . . ?
O31 Na5 O25 170.5(5) . . ?
O10 Na5 O25 82.9(4) . . ?
O23 Na5 O25 87.8(4) . . ?
N13 Na5 O25 91.9(5) . . ?
O31 Na5 O29 88.0(5) . . ?
O10 Na5 O29 62.0(3) . . ?
O23 Na5 O29 112.8(3) . . ?
N13 Na5 O29 127.1(4) . . ?
O25 Na5 O29 99.9(3) . . ?
O31 Na5 Na4 56.7(4) . . ?
O10 Na5 Na4 53.0(3) . . ?
O23 Na5 Na4 132.6(4) . . ?
N13 Na5 Na4 87.6(4) . . ?
O25 Na5 Na4 132.7(3) . . ?
O29 Na5 Na4 47.7(2) . . ?
O31 Na5 C44 107.5(4) . . ?
O10 Na5 C44 20.8(3) . . ?
O23 Na5 C44 161.2(5) . . ?
N13 Na5 C44 49.0(4) . . ?
O25 Na5 C44 78.9(4) . . ?
O29 Na5 C44 82.8(3) . . ?
Na4 Na5 C44 65.4(3) . . ?
O31 Na5 Dy5 44.4(3) . . ?
O10 Na5 Dy5 138.3(4) . . ?
O23 Na5 Dy5 46.6(2) . . ?
N13 Na5 Dy5 123.9(4) . . ?
O25 Na5 Dy5 130.5(3) . . ?
O29 Na5 Dy5 85.2(3) . . ?
Na4 Na5 Dy5 86.1(3) . . ?
C44 Na5 Dy5 149.9(4) . . ?
O31 Na5 P4 86.9(4) . . ?
O10 Na5 P4 87.7(3) . . ?
O23 Na5 P4 86.3(3) . . ?
N13 Na5 P4 153.3(4) . . ?
O25 Na5 P4 97.8(3) . . ?
O29 Na5 P4 26.59(18) . . ?
Na4 Na5 P4 67.6(2) . . ?
C44 Na5 P4 108.5(3) . . ?
Dy5 Na5 P4 66.24(16) . . ?
O31 Na5 Dy4 112.0(4) . . ?
O10 Na5 Dy4 32.8(2) . . ?
O23 Na5 Dy4 137.5(3) . . ?
N13 Na5 Dy4 101.3(3) . . ?
O25 Na5 Dy4 77.4(3) . . ?
O29 Na5 Dy4 35.08(17) . . ?
Na4 Na5 Dy4 56.52(15) . . ?
C44 Na5 Dy4 52.3(3) . . ?
Dy5 Na5 Dy4 120.3(2) . . ?
P4 Na5 Dy4 57.33(10) . . ?
O21 P1 O20 108.7(5) . . ?
O21 P1 O19 112.3(5) . . ?
O20 P1 O19 104.4(5) . . ?
O21 P1 C79 107.9(6) . . ?
O20 P1 C79 113.5(6) . . ?
O19 P1 C79 110.1(6) . . ?
O21 P1 Dy1 113.9(4) . . ?
O20 P1 Dy1 49.1(3) . . ?
O19 P1 Dy1 56.9(3) . . ?
C79 P1 Dy1 138.0(5) . . ?
O22 P2 O23 110.0(5) . . ?
O22 P2 O24 113.2(5) . . ?
O23 P2 O24 105.7(5) . . ?
O22 P2 C89 109.0(6) . . ?
O23 P2 C89 110.4(6) . . ?
O24 P2 C89 108.5(6) . . ?
O22 P2 Dy5 116.4(4) . . ?
O23 P2 Dy5 53.7(3) . . ?
O24 P2 Dy5 53.7(3) . . ?
C89 P2 Dy5 134.6(5) . . ?
O25 P3 O27 117.6(6) . . ?
O25 P3 O26 114.0(6) . . ?
O27 P3 O26 104.0(5) . . ?
O25 P3 C99 109.9(7) . . ?
O27 P3 C99 103.5(7) . . ?
O26 P3 C99 106.8(7) . . ?
O25 P3 Dy3 137.7(5) . . ?
O27 P3 Dy3 55.6(3) . . ?
O26 P3 Dy3 48.5(3) . . ?
C99 P3 Dy3 112.2(6) . . ?
O29 P4 O28 113.1(5) . . ?
O29 P4 O30 110.2(5) . . ?
O28 P4 O30 109.6(5) . . ?
O29 P4 C109 108.2(7) . . ?
O28 P4 C109 108.9(6) . . ?
O30 P4 C109 106.6(6) . . ?
O29 P4 Na5 62.2(4) . . ?
O28 P4 Na5 91.6(4) . . ?
O30 P4 Na5 64.2(4) . . ?
C109 P4 Na5 159.5(6) . . ?
O32 P5 O31 114.9(9) . . ?
O32 P5 O33 116.1(8) . . ?
O31 P5 O33 101.9(6) . . ?
O32 P5 C119 109.5(8) . . ?
O31 P5 C119 110.3(7) . . ?
O33 P5 C119 103.4(8) . . ?
O32 P5 Dy5 127.2(6) . . ?
O31 P5 Dy5 51.6(4) . . ?
O33 P5 Dy5 50.8(4) . . ?
C119 P5 Dy5 123.1(6) . . ?
O32 P5 Na4 60.7(7) . . ?
O31 P5 Na4 54.6(5) . . ?
O33 P5 Na4 132.0(5) . . ?
C119 P5 Na4 123.3(6) . . ?
Dy5 P5 Na4 90.92(18) . . ?
C5 O1 Dy1 122.0(9) . . ?
C5 O1 Dy2 120.8(9) . . ?
Dy1 O1 Dy2 103.1(3) . . ?
C8 O2 Dy1 142.3(9) . . ?
C8 O2 Na1 111.1(9) . . ?
Dy1 O2 Na1 105.1(4) . . ?
C9 O3 C13 118.0(14) . . ?
C9 O3 Na1 112.2(9) . . ?
C13 O3 Na1 121.6(12) . . ?
C18 O4 Dy3 123.3(8) . . ?
C18 O4 Dy2 123.1(8) . . ?
Dy3 O4 Dy2 102.8(3) . . ?
C25 O5 Dy3 143.5(10) . . ?
C25 O5 Na2 108.3(9) . . ?
Dy3 O5 Na2 106.7(4) . . ?
C24 O6 C26 117.7(14) . . ?
C24 O6 Na2 110.1(9) . . ?
C26 O6 Na2 122.3(11) . . ?
C31 O7 Dy3 125.9(8) . . ?
C31 O7 Dy4 118.2(8) . . ?
Dy3 O7 Dy4 112.2(3) . . ?
C31 O7 Na2 94.1(7) . . ?
Dy3 O7 Na2 99.9(3) . . ?
Dy4 O7 Na2 95.1(3) . . ?
C34 O8 Dy4 142.4(10) . . ?
C34 O8 Na4 116.7(10) . . ?
Dy4 O8 Na4 95.0(4) . . ?
C35 O9 C39 117.4(16) . . ?
C35 O9 Na4 102.0(10) . . ?
C39 O9 Na4 129.3(14) . . ?
C44 O10 Na5 118.5(9) . . ?
C44 O10 Dy4 120.5(8) . . ?
Na5 O10 Dy4 116.0(4) . . ?
C44 O10 Na4 122.1(9) . . ?
Na5 O10 Na4 79.6(4) . . ?
Dy4 O10 Na4 89.1(3) . . ?
C47 O11 Dy4 136.9(9) . . ?
C47 O11 Na2 113.6(9) . . ?
Dy4 O11 Na2 108.7(4) . . ?
C52 O12 C48 119.6(16) . . ?
C52 O12 Na2 129.3(14) . . ?
C48 O12 Na2 111.0(9) . . ?
C57 O13 Dy1 122.9(8) . . ?
C57 O13 Dy6 117.0(8) . . ?
Dy1 O13 Dy6 112.3(3) . . ?
C57 O13 Na1 100.9(8) . . ?
Dy1 O13 Na1 98.6(3) . . ?
Dy6 O13 Na1 98.6(3) . . ?
C60 O14 Dy6 142.0(9) . . ?
C60 O14 Na3 111.3(9) . . ?
Dy6 O14 Na3 106.0(4) . . ?
C61 O15 C65 118.6(14) . . ?
C61 O15 Na3 118.5(9) . . ?
C65 O15 Na3 119.8(11) . . ?
C70 O16 Dy5 125.7(8) . . ?
C70 O16 Dy6 119.9(8) . . ?
Dy5 O16 Dy6 111.1(3) . . ?
C70 O16 Na3 89.0(7) . . ?
Dy5 O16 Na3 100.5(4) . . ?
Dy6 O16 Na3 99.2(3) . . ?
C73 O17 Dy6 140.3(8) . . ?
C73 O17 Na1 105.4(8) . . ?
Dy6 O17 Na1 112.2(4) . . ?
C78 O18 C74 121.4(16) . . ?
C78 O18 Na1 126.0(9) . . ?
C74 O18 Na1 98.0(8) . . ?
P1 O19 Dy6 141.1(5) . . ?
P1 O19 Dy1 91.8(4) . . ?
Dy6 O19 Dy1 114.0(3) . . ?
P1 O20 Dy1 100.7(4) . . ?
P1 O20 Dy2 98.1(5) . . ?
Dy1 O20 Dy2 96.3(3) . . ?
P1 O21 Dy5 137.7(5) . . ?
P1 O21 Dy2 104.8(4) . . ?
Dy5 O21 Dy2 104.1(3) . . ?
P2 O22 Dy1 147.4(5) . . ?
P2 O22 Dy2 97.8(4) . . ?
Dy1 O22 Dy2 99.2(3) . . ?
P2 O23 Na5 145.9(5) . . ?
P2 O23 Dy5 96.4(4) . . ?
Na5 O23 Dy5 90.6(4) . . ?
P2 O23 Dy2 102.0(4) . . ?
Na5 O23 Dy2 108.8(3) . . ?
Dy5 O23 Dy2 103.4(3) . . ?
P2 O24 Dy6 134.9(5) . . ?
P2 O24 Dy5 96.2(4) . . ?
Dy6 O24 Dy5 111.0(3) . . ?
P3 O25 Na5 120.9(6) . . ?
P3 O26 Dy3 100.6(5) . . ?
P3 O26 Dy2 116.9(5) . . ?
Dy3 O26 Dy2 95.6(3) . . ?
P3 O27 Dy4 147.3(5) . . ?
P3 O27 Dy3 93.3(4) . . ?
Dy4 O27 Dy3 111.6(3) . . ?
P4 O28 Dy3 139.8(5) . . ?
P4 O28 Dy2 117.9(5) . . ?
Dy3 O28 Dy2 99.6(3) . . ?
P4 O29 Dy4 137.7(5) . . ?
P4 O29 Na4 128.7(5) . . ?
Dy4 O29 Na4 92.3(3) . . ?
P4 O29 Na5 91.2(4) . . ?
Dy4 O29 Na5 96.3(3) . . ?
Na4 O29 Na5 67.6(3) . . ?
P4 O30 Dy5 167.5(6) . . ?
P5 O31 Na5 163.5(7) . . ?
P5 O31 Dy5 98.1(5) . . ?
Na5 O31 Dy5 97.1(5) . . ?
P5 O31 Na4 96.6(6) . . ?
Na5 O31 Na4 80.2(4) . . ?
Dy5 O31 Na4 124.3(5) . . ?
P5 O32 Na4 91.9(8) . . ?
P5 O33 Na3 149.8(7) . . ?
P5 O33 Dy5 98.7(5) . . ?
Na3 O33 Dy5 109.1(5) . . ?
C4 N1 C1 118.9(13) . . ?
C4 N1 Dy2 114.1(9) . . ?
C1 N1 Dy2 126.1(10) . . ?
C3 N2 C2 116.3(15) . . ?
C5 N3 N4 109.4(12) . . ?
C6 N4 N3 112.6(13) . . ?
C6 N4 Dy1 129.1(10) . . ?
N3 N4 Dy1 118.0(8) . . ?
C14 N5 C17 115.1(13) . . ?
C14 N5 Dy2 129.0(10) . . ?
C17 N5 Dy2 113.8(9) . . ?
C16 N6 C15 117.2(14) . . ?
C18 N7 N8 110.9(11) . . ?
C19 N8 N7 112.6(11) . . ?
C19 N8 Dy3 129.9(10) . . ?
N7 N8 Dy3 117.5(7) . . ?
C27 N9 C30 117.0(12) . . ?
C27 N9 Dy3 127.8(10) . . ?
C30 N9 Dy3 115.2(9) . . ?
C29 N10 C28 113.7(15) . . ?
C31 N11 N12 111.5(12) . . ?
C32 N12 N11 112.9(13) . . ?
C32 N12 Dy4 127.8(11) . . ?
N11 N12 Dy4 119.2(8) . . ?
C43 N13 C40 116.0(15) . . ?
C43 N13 Na5 112.1(9) . . ?
C40 N13 Na5 131.4(13) . . ?
C41 N14 C42 113.1(18) . . ?
C44 N15 N16 110.5(11) . . ?
C45 N16 N15 111.8(11) . . ?
C45 N16 Dy4 130.0(9) . . ?
N15 N16 Dy4 118.1(8) . . ?
C53 N17 C56 114.8(12) . . ?
C53 N17 Dy1 128.3(10) . . ?
C56 N17 Dy1 116.9(8) . . ?
C55 N18 C54 115.1(14) . . ?
C57 N19 N20 110.1(11) . . ?
C58 N20 N19 111.5(12) . . ?
C58 N20 Dy6 128.2(10) . . ?
N19 N20 Dy6 120.4(8) . . ?
C66 N21 C69 120.9(13) . . ?
C66 N21 Dy5 124.4(10) . . ?
C69 N21 Dy5 114.7(9) . . ?
C67 N22 C68 114.7(15) . . ?
C70 N23 N24 113.9(12) . . ?
C71 N24 N23 111.9(12) . . ?
C71 N24 Dy6 130.5(10) . . ?
N23 N24 Dy6 117.4(8) . . ?
N1 C1 C2 118.9(15) . . ?
N2 C2 C1 123.3(16) . . ?
N2 C3 C4 123.3(16) . . ?
N1 C4 C3 119.1(14) . . ?
N1 C4 C5 118.5(13) . . ?
C3 C4 C5 122.4(15) . . ?
O1 C5 N3 126.6(14) . . ?
O1 C5 C4 115.5(14) . . ?
N3 C5 C4 117.8(13) . . ?
N4 C6 C7 129.8(16) . . ?
C8 C7 C6 123.8(16) . . ?
C8 C7 C12 117.3(16) . . ?
C6 C7 C12 118.9(16) . . ?
O2 C8 C7 122.1(14) . . ?
O2 C8 C9 120.4(15) . . ?
C7 C8 C9 117.5(15) . . ?
C10 C9 O3 124.2(15) . . ?
C10 C9 C8 121.5(16) . . ?
O3 C9 C8 114.3(15) . . ?
C11 C10 C9 121.3(18) . . ?
C10 C11 C12 120(2) . . ?
C11 C12 C7 122.5(19) . . ?
N5 C14 C15 122.9(16) . . ?
N6 C15 C14 120.5(16) . . ?
N6 C16 C17 121.9(15) . . ?
N5 C17 C16 122.2(14) . . ?
N5 C17 C18 115.3(12) . . ?
C16 C17 C18 122.5(14) . . ?
O4 C18 N7 125.5(13) . . ?
O4 C18 C17 118.0(12) . . ?
N7 C18 C17 116.4(13) . . ?
N8 C19 C20 128.4(14) . . ?
C25 C20 C19 123.8(13) . . ?
C25 C20 C21 119.7(15) . . ?
C19 C20 C21 116.5(15) . . ?
C22 C21 C20 119.4(18) . . ?
C23 C22 C21 121.5(18) . . ?
C22 C23 C24 120.6(17) . . ?
O6 C24 C23 124.6(16) . . ?
O6 C24 C25 114.1(15) . . ?
C23 C24 C25 121.3(17) . . ?
O6 C24 Na2 45.5(7) . . ?
C23 C24 Na2 152.8(13) . . ?
C25 C24 Na2 75.4(10) . . ?
O5 C25 C20 122.0(13) . . ?
O5 C25 C24 120.5(15) . . ?
C20 C25 C24 117.6(14) . . ?
O5 C25 Na2 47.9(7) . . ?
C20 C25 Na2 153.1(11) . . ?
C24 C25 Na2 77.6(10) . . ?
N9 C27 C28 122.7(16) . . ?
C27 C28 N10 122.2(16) . . ?
N10 C29 C30 127.6(16) . . ?
N9 C30 C29 116.8(13) . . ?
N9 C30 C31 117.5(12) . . ?
C29 C30 C31 125.7(15) . . ?
N11 C31 O7 128.0(14) . . ?
N11 C31 C30 116.0(13) . . ?
O7 C31 C30 116.0(12) . . ?
N11 C31 Na2 104.7(10) . . ?
O7 C31 Na2 59.3(6) . . ?
C30 C31 Na2 108.0(9) . . ?
N12 C32 C33 130.3(15) . . ?
C34 C33 C38 121.5(17) . . ?
C34 C33 C32 121.0(15) . . ?
C38 C33 C32 117.3(17) . . ?
O8 C34 C33 123.8(15) . . ?
O8 C34 C35 119.5(15) . . ?
C33 C34 C35 116.4(16) . . ?
C36 C35 O9 124.7(18) . . ?
C36 C35 C34 121(2) . . ?
O9 C35 C34 113.9(16) . . ?
C35 C36 C37 120(2) . . ?
C38 C37 C36 118(2) . . ?
C33 C38 C37 122(2) . . ?
C41 C40 N13 120.1(18) . . ?
N14 C41 C40 125.8(18) . . ?
N14 C42 C43 124.4(18) . . ?
N13 C43 C42 120.4(15) . . ?
N13 C43 C44 117.0(13) . . ?
C42 C43 C44 122.6(15) . . ?
O10 C44 N15 127.0(13) . . ?
O10 C44 C43 120.0(14) . . ?
N15 C44 C43 113.1(14) . . ?
O10 C44 Na5 40.7(7) . . ?
N15 C44 Na5 161.4(10) . . ?
C43 C44 Na5 81.2(9) . . ?
N16 C45 C46 126.1(14) . . ?
C45 C46 C51 116.3(15) . . ?
C45 C46 C47 123.4(15) . . ?
C51 C46 C47 120.3(16) . . ?
O11 C47 C46 122.1(14) . . ?
O11 C47 C48 119.8(14) . . ?
C46 C47 C48 118.1(15) . . ?
O11 C47 Na2 43.3(7) . . ?
C46 C47 Na2 154.4(13) . . ?
C48 C47 Na2 80.1(10) . . ?
C49 C48 O12 124.9(16) . . ?
C49 C48 C47 119.8(17) . . ?
O12 C48 C47 115.3(14) . . ?
C48 C49 C50 121.4(19) . . ?
C51 C50 C49 120.1(18) . . ?
C50 C51 C46 120.1(18) . . ?
N17 C53 C54 123.2(16) . . ?
C53 C54 N18 121.5(15) . . ?
N18 C55 C56 122.7(15) . . ?
N17 C56 C55 122.7(13) . . ?
N17 C56 C57 115.6(12) . . ?
C55 C56 C57 121.8(13) . . ?
N19 C57 O13 129.4(13) . . ?
N19 C57 C56 114.7(12) . . ?
O13 C57 C56 115.8(12) . . ?
N19 C57 Na1 115.2(10) . . ?
O13 C57 Na1 54.3(7) . . ?
C56 C57 Na1 103.0(9) . . ?
N20 C58 C59 128.8(15) . . ?
C60 C59 C58 124.0(14) . . ?
C60 C59 C64 121.0(15) . . ?
C58 C59 C64 114.7(15) . . ?
O14 C60 C59 123.2(13) . . ?
O14 C60 C61 120.1(14) . . ?
C59 C60 C61 116.7(14) . . ?
O15 C61 C60 116.8(14) . . ?
O15 C61 C62 122.2(16) . . ?
C60 C61 C62 121.0(17) . . ?
O15 C61 Na3 39.1(6) . . ?
C60 C61 Na3 78.2(9) . . ?
C62 C61 Na3 159.6(14) . . ?
C63 C62 C61 121.3(18) . . ?
C64 C63 C62 118.0(17) . . ?
C63 C64 C59 121.8(18) . . ?
N21 C66 C67 120.4(15) . . ?
N22 C67 C66 122.2(16) . . ?
N22 C68 C69 124.7(16) . . ?
N21 C69 C68 116.9(14) . . ?
N21 C69 C70 120.6(13) . . ?
C68 C69 C70 122.4(14) . . ?
N23 C70 O16 124.9(13) . . ?
N23 C70 C69 121.3(13) . . ?
O16 C70 C69 113.8(13) . . ?
N23 C70 Na3 104.5(9) . . ?
O16 C70 Na3 62.9(7) . . ?
C69 C70 Na3 101.4(9) . . ?
N24 C71 C72 126.2(14) . . ?
C73 C72 C77 118.8(15) . . ?
C73 C72 C71 123.4(13) . . ?
C77 C72 C71 117.8(14) . . ?
O17 C73 C72 123.2(13) . . ?
O17 C73 C74 116.4(13) . . ?
C72 C73 C74 120.4(13) . . ?
O18 C74 C75 122.6(16) . . ?
O18 C74 C73 118.5(15) . . ?
C75 C74 C73 118.9(14) . . ?
O18 C74 Na1 55.2(7) . . ?
C75 C74 Na1 147.4(6) . . ?
C73 C74 Na1 73.2(8) . . ?
C76 C75 C74 121.7(15) . . ?
C75 C76 C77 118.8(15) . . ?
C76 C77 C72 121.3(16) . . ?
C80 C79 C88 118.1(14) . . ?
C80 C79 P1 116.6(12) . . ?
C88 C79 P1 124.8(11) . . ?
C79 C80 C81 121.8(17) . . ?
C82 C81 C80 119.6(19) . . ?
C81 C82 C83 121.8(19) . . ?
C88 C83 C82 116.9(18) . . ?
C88 C83 C84 120(2) . . ?
C82 C83 C84 122.7(19) . . ?
C85 C84 C83 124(2) . . ?
C84 C85 C86 117(2) . . ?
C87 C86 C85 123(2) . . ?
C86 C87 C88 120.5(18) . . ?
C83 C88 C79 121.8(16) . . ?
C83 C88 C87 114.9(18) . . ?
C79 C88 C87 123.2(14) . . ?
C90 C89 C98 118.5(14) . . ?
C90 C89 P2 117.6(12) . . ?
C98 C89 P2 123.8(12) . . ?
C89 C90 C91 122.3(17) . . ?
C92 C91 C90 118.2(19) . . ?
C91 C92 C93 122.5(17) . . ?
C92 C93 C98 120.1(18) . . ?
C92 C93 C94 122(2) . . ?
C98 C93 C94 117(2) . . ?
C95 C94 C93 123(2) . . ?
C94 C95 C96 119(2) . . ?
C95 C96 C97 122(2) . . ?
C96 C97 C98 119.9(19) . . ?
C97 C98 C93 118.8(17) . . ?
C97 C98 C89 123.0(14) . . ?
C93 C98 C89 118.0(16) . . ?
C108 C99 C100 118.8(18) . . ?
C108 C99 P3 124.7(16) . . ?
C100 C99 P3 116.5(14) . . ?
C99 C100 C101 122(2) . . ?
C102 C101 C100 119(2) . . ?
C101 C102 C103 121(2) . . ?
C104 C103 C102 120(2) . . ?
C104 C103 C108 123(3) . . ?
C102 C103 C108 117(2) . . ?
C105 C104 C103 120(3) . . ?
C104 C105 C106 118(3) . . ?
C107 C106 C105 123(3) . . ?
C106 C107 C108 121(2) . . ?
C99 C108 C107 122.3(19) . . ?
C99 C108 C103 122(2) . . ?
C107 C108 C103 116(2) . . ?
C110 C109 C118 120.3(14) . . ?
C110 C109 P4 116.9(12) . . ?
C118 C109 P4 122.3(13) . . ?
C111 C110 C109 119(2) . . ?
C112 C111 C110 124(3) . . ?
C111 C112 C113 123(2) . . ?
C112 C113 C118 119.0(19) . . ?
C112 C113 C114 130(2) . . ?
C118 C113 C114 111(2) . . ?
C115 C114 C113 128(2) . . ?
C116 C115 C114 116(2) . . ?
C117 C116 C115 120(2) . . ?
C116 C117 C118 125.4(19) . . ?
C117 C118 C109 125.7(15) . . ?
C117 C118 C113 119.4(17) . . ?
C109 C118 C113 114.9(17) . . ?
C120 C119 C128 118.5(16) . . ?
C120 C119 P5 117.9(14) . . ?
C128 C119 P5 123.4(14) . . ?
C119 C120 C121 123(2) . . ?
C122 C121 C120 121(2) . . ?
C121 C122 C123 119(3) . . ?
C122 C123 C128 122(2) . . ?
C122 C123 C124 123(3) . . ?
C128 C123 C124 115(2) . . ?
C125 C124 C123 124(3) . . ?
C124 C125 C126 118(3) . . ?
C127 C126 C125 122(3) . . ?
C126 C127 C128 123(3) . . ?
C127 C128 C119 125.9(18) . . ?
C127 C128 C123 118(2) . . ?
C119 C128 C123 116.0(19) . . ?

loop_
_geom_bond_atom_site_label_1
_geom_bond_atom_site_label_2
_geom_bond_distance
_geom_bond_site_symmetry_2
_geom_bond_publ_flag
O38 C129 1.421(10) . ?
Dy1 O2 2.247(9) . ?
Dy1 O20 2.288(9) . ?
Dy1 O22 2.303(9) . ?
Dy1 O1 2.334(9) . ?
Dy1 O13 2.377(8) . ?
Dy1 O19 2.494(8) . ?
Dy1 N4 2.515(12) . ?
Dy1 N17 2.532(11) . ?
Dy1 P1 2.976(3) . ?
Dy1 Na1 3.702(5) . ?
Dy2 O4 2.758(8) . ?
Dy2 O1 2.829(10) . ?
Dy2 O28 2.872(9) . ?
Dy2 O23 2.884(8) . ?
Dy2 O21 2.963(9) . ?
Dy2 O22 2.991(8) . ?
Dy2 O26 3.076(10) . ?
Dy2 O20 3.107(10) . ?
Dy2 N1 3.117(12) . ?
Dy2 N5 3.119(11) . ?
Dy3 O26 2.271(9) . ?
Dy3 O5 2.274(9) . ?
Dy3 O7 2.339(9) . ?
Dy3 O28 2.343(9) . ?
Dy3 O4 2.347(8) . ?
Dy3 O27 2.462(8) . ?
Dy3 N8 2.560(11) . ?
Dy3 N9 2.596(10) . ?
Dy3 P3 2.979(4) . ?
Dy3 Na2 3.734(6) . ?
Dy4 O8 2.249(9) . ?
Dy4 O11 2.259(9) . ?
Dy4 O29 2.297(8) . ?
Dy4 O27 2.380(8) . ?
Dy4 O10 2.393(9) . ?
Dy4 O7 2.485(8) . ?
Dy4 N16 2.505(11) . ?
Dy4 N12 2.570(11) . ?
Dy4 Na4 3.427(7) . ?
Dy4 Na2 3.704(5) . ?
Dy4 Na5 3.973(5) . ?
Dy5 O30 2.196(9) . ?
Dy5 O21 2.344(9) . ?
Dy5 O33 2.365(10) . ?
Dy5 O31 2.387(11) . ?
Dy5 O16 2.392(9) . ?
Dy5 O23 2.461(9) . ?
Dy5 O24 2.462(8) . ?
Dy5 N21 2.597(12) . ?
Dy5 P5 3.017(4) . ?
Dy5 P2 3.037(4) . ?
Dy5 Na5 3.386(7) . ?
Dy5 Na3 3.752(6) . ?
Dy6 O17 2.239(9) . ?
Dy6 O14 2.275(9) . ?
Dy6 O19 2.322(8) . ?
Dy6 O24 2.348(9) . ?
Dy6 O16 2.416(8) . ?
Dy6 O13 2.488(8) . ?
Dy6 N24 2.556(11) . ?
Dy6 N20 2.557(12) . ?
Dy6 Na3 3.735(6) . ?
Dy6 Na1 3.784(5) . ?
Na1 O34 2.292(12) . ?
Na1 O17 2.318(11) . ?
Na1 O3 2.374(12) . ?
Na1 O2 2.413(11) . ?
Na1 O13 2.505(10) . ?
Na1 O18 2.520(12) . ?
Na1 C57 3.031(16) . ?
Na1 C74 3.038(15) . ?
Na2 O35 2.295(12) . ?
Na2 O11 2.300(10) . ?
Na2 O6 2.335(13) . ?
Na2 O5 2.380(11) . ?
Na2 O12 2.399(13) . ?
Na2 O7 2.535(10) . ?
Na2 C31 2.939(15) . ?
Na2 C25 3.047(18) . ?
Na2 C47 3.071(17) . ?
Na2 C24 3.074(18) . ?
Na3 O15 2.235(12) . ?
Na3 O33 2.241(13) . ?
Na3 O36 2.38(2) . ?
Na3 O14 2.401(11) . ?
Na3 O16 2.488(10) . ?
Na3 C70 2.793(15) . ?
Na3 C61 3.117(17) . ?
Na4 O8 2.397(12) . ?
Na4 O29 2.452(11) . ?
Na4 O10 2.489(11) . ?
Na4 O31 2.601(14) . ?
Na4 O37 2.69(3) . ?
Na4 O32 2.766(18) . ?
Na4 O9 2.928(14) . ?
Na4 Na5 3.064(10) . ?
Na4 P5 3.170(8) . ?
Na5 O31 2.125(14) . ?
Na5 O10 2.291(10) . ?
Na5 O23 2.301(10) . ?
Na5 N13 2.500(14) . ?
Na5 O25 2.544(14) . ?
Na5 O29 2.998(11) . ?
Na5 C44 3.088(17) . ?
Na5 P4 3.388(8) . ?
P1 O21 1.502(9) . ?
P1 O20 1.523(9) . ?
P1 O19 1.546(9) . ?
P1 C79 1.785(13) . ?
P2 O22 1.513(9) . ?
P2 O23 1.524(9) . ?
P2 O24 1.530(8) . ?
P2 C89 1.789(14) . ?
P3 O25 1.459(10) . ?
P3 O27 1.540(9) . ?
P3 O26 1.556(9) . ?
P3 C99 1.878(18) . ?
P4 O29 1.517(9) . ?
P4 O28 1.520(10) . ?
P4 O30 1.526(9) . ?
P4 C109 1.809(14) . ?
P5 O32 1.459(12) . ?
P5 O31 1.541(12) . ?
P5 O33 1.547(11) . ?
P5 C119 1.856(16) . ?
O1 C5 1.283(16) . ?
O2 C8 1.317(17) . ?
O3 C9 1.399(19) . ?
O3 C13 1.406(18) . ?
O4 C18 1.268(15) . ?
O5 C25 1.295(16) . ?
O6 C24 1.352(19) . ?
O6 C26 1.393(19) . ?
O7 C31 1.316(15) . ?
O8 C34 1.316(17) . ?
O9 C35 1.39(2) . ?
O9 C39 1.40(2) . ?
O10 C44 1.249(16) . ?
O11 C47 1.312(16) . ?
O12 C52 1.33(2) . ?
O12 C48 1.365(18) . ?
O13 C57 1.299(15) . ?
O14 C60 1.337(16) . ?
O15 C61 1.355(18) . ?
O15 C65 1.426(18) . ?
O16 C70 1.315(15) . ?
O17 C73 1.320(15) . ?
O18 C78 1.358(10) . ?
O18 C74 1.383(9) . ?
N1 C4 1.299(17) . ?
N1 C1 1.350(17) . ?
N2 C3 1.289(19) . ?
N2 C2 1.31(2) . ?
N3 C5 1.307(17) . ?
N3 N4 1.434(15) . ?
N4 C6 1.253(18) . ?
N5 C14 1.335(18) . ?
N5 C17 1.342(17) . ?
N6 C16 1.315(19) . ?
N6 C15 1.342(19) . ?
N7 C18 1.301(16) . ?
N7 N8 1.396(15) . ?
N8 C19 1.268(15) . ?
N9 C27 1.330(17) . ?
N9 C30 1.337(18) . ?
N10 C29 1.273(19) . ?
N10 C28 1.34(2) . ?
N11 C31 1.256(17) . ?
N11 N12 1.421(16) . ?
N12 C32 1.262(18) . ?
N13 C43 1.293(18) . ?
N13 C40 1.367(19) . ?
N14 C41 1.29(2) . ?
N14 C42 1.31(2) . ?
N15 C44 1.313(17) . ?
N15 N16 1.419(15) . ?
N16 C45 1.326(16) . ?
N17 C53 1.340(18) . ?
N17 C56 1.345(16) . ?
N18 C55 1.319(19) . ?
N18 C54 1.38(2) . ?
N19 C57 1.285(17) . ?
N19 N20 1.396(15) . ?
N20 C58 1.317(18) . ?
N21 C66 1.319(17) . ?
N21 C69 1.322(16) . ?
N22 C67 1.32(2) . ?
N22 C68 1.358(19) . ?
N23 C70 1.270(16) . ?
N23 N24 1.389(14) . ?
N24 C71 1.274(16) . ?
C1 C2 1.36(2) . ?
C3 C4 1.394(19) . ?
C4 C5 1.491(18) . ?
C6 C7 1.40(2) . ?
C7 C8 1.38(2) . ?
C7 C12 1.46(2) . ?
C8 C9 1.44(2) . ?
C9 C10 1.37(2) . ?
C10 C11 1.33(2) . ?
C11 C12 1.34(2) . ?
C14 C15 1.37(2) . ?
C16 C17 1.366(19) . ?
C17 C18 1.488(18) . ?
C19 C20 1.425(19) . ?
C20 C25 1.42(2) . ?
C20 C21 1.43(2) . ?
C21 C22 1.39(2) . ?
C22 C23 1.36(2) . ?
C23 C24 1.38(2) . ?
C24 C25 1.43(2) . ?
C27 C28 1.34(2) . ?
C29 C30 1.384(19) . ?
C30 C31 1.459(18) . ?
C32 C33 1.42(2) . ?
C33 C34 1.36(2) . ?
C33 C38 1.37(2) . ?
C34 C35 1.44(2) . ?
C35 C36 1.34(3) . ?
C36 C37 1.39(3) . ?
C37 C38 1.38(3) . ?
C40 C41 1.36(3) . ?
C42 C43 1.41(2) . ?
C43 C44 1.495(19) . ?
C45 C46 1.379(19) . ?
C46 C51 1.41(2) . ?
C46 C47 1.41(2) . ?
C47 C48 1.43(2) . ?
C48 C49 1.34(2) . ?
C49 C50 1.41(3) . ?
C50 C51 1.35(3) . ?
C53 C54 1.36(2) . ?
C55 C56 1.376(19) . ?
C56 C57 1.525(18) . ?
C58 C59 1.42(2) . ?
C59 C60 1.39(2) . ?
C59 C64 1.44(2) . ?
C60 C61 1.40(2) . ?
C61 C62 1.42(2) . ?
C62 C63 1.39(3) . ?
C63 C64 1.35(2) . ?
C66 C67 1.40(2) . ?
C68 C69 1.40(2) . ?
C69 C70 1.457(18) . ?
C71 C72 1.431(19) . ?
C72 C73 1.392(19) . ?
C72 C77 1.41(2) . ?
C73 C74 1.41(2) . ?
C74 C75 1.40(2) . ?
C75 C76 1.38(2) . ?
C76 C77 1.39(2) . ?
C79 C80 1.333(19) . ?
C79 C88 1.41(2) . ?
C80 C81 1.43(2) . ?
C81 C82 1.32(2) . ?
C82 C83 1.42(3) . ?
C83 C88 1.40(2) . ?
C83 C84 1.42(3) . ?
C84 C85 1.32(3) . ?
C85 C86 1.40(3) . ?
C86 C87 1.36(2) . ?
C87 C88 1.48(2) . ?
C89 C90 1.38(2) . ?
C89 C98 1.44(2) . ?
C90 C91 1.44(2) . ?
C91 C92 1.32(3) . ?
C92 C93 1.42(3) . ?
C93 C98 1.42(2) . ?
C93 C94 1.43(3) . ?
C94 C95 1.34(3) . ?
C95 C96 1.36(3) . ?
C96 C97 1.39(2) . ?
C97 C98 1.40(2) . ?
C99 C108 1.34(2) . ?
C99 C100 1.38(2) . ?
C100 C101 1.42(2) . ?
C101 C102 1.34(3) . ?
C102 C103 1.44(3) . ?
C103 C104 1.41(3) . ?
C103 C108 1.45(3) . ?
C104 C105 1.39(4) . ?
C105 C106 1.42(3) . ?
C106 C107 1.40(3) . ?
C107 C108 1.41(3) . ?
C109 C110 1.39(2) . ?
C109 C118 1.45(2) . ?
C110 C111 1.35(2) . ?
C111 C112 1.27(3) . ?
C112 C113 1.37(3) . ?
C113 C118 1.46(2) . ?
C113 C114 1.50(3) . ?
C114 C115 1.41(3) . ?
C115 C116 1.40(3) . ?
C116 C117 1.38(2) . ?
C117 C118 1.42(2) . ?
C119 C120 1.36(2) . ?
C119 C128 1.44(2) . ?
C120 C121 1.41(2) . ?
C121 C122 1.34(3) . ?
C122 C123 1.38(3) . ?
C123 C128 1.48(3) . ?
C123 C124 1.50(3) . ?
C124 C125 1.34(4) . ?
C125 C126 1.42(4) . ?
C126 C127 1.35(3) . ?
C127 C128 1.39(3) . ?
O39 C130 1.419(10) . ?
